data_4338455
loop_
_publ_author_name
'Taniyama, Nobuhiro'
'Ohki, Yasuhiro'
'Tatsumi, Kazuyuki'

_publ_section_title
;
 Synthesis of V/Fe/S Clusters Using Vanadium(III) Thiolate Complexes
 Bearing a Phenoxide-Based Tridentate Ligand.
;
_journal_issue 11
_journal_name_full 'Inorganic chemistry'
_journal_page_first 5438
_journal_page_last 5446
_journal_paper_doi 10.1021/ic4030603
_journal_volume 53
_journal_year 2014
_chemical_formula_moiety 'C107 H106 Fe4 O3 P S7 V'
_chemical_formula_sum 'C107 H106 Fe4 O3 P S7 V'
_chemical_formula_weight 1969.74
_space_group_IT_number 2
_symmetry_cell_setting triclinic
_symmetry_Int_Tables_number 2
_symmetry_space_group_name_Hall '-P 1'
_symmetry_space_group_name_H-M 'P -1'
_atom_sites_solution_hydrogens geom
_atom_sites_solution_primary direct
_atom_sites_solution_secondary difmap
_cell_angle_alpha 87.810(6)
_cell_angle_beta 82.923(5)
_cell_angle_gamma 79.975(5)
_cell_formula_units_Z 2
_cell_length_a 15.978(3)
_cell_length_b 16.111(3)
_cell_length_c 22.370(4)
_cell_measurement_reflns_used 15549
_cell_measurement_temperature 273
_cell_measurement_theta_max 27.49
_cell_measurement_theta_min 3.01
_cell_volume 5626.6(18)
_computing_cell_refinement 'CrystalClear-SM Expert 2.0 r4'
_computing_data_collection 'CrystalClear-SM Expert 2.0 r4 (Rigaku, 2009)'
_computing_data_reduction 'CrystalClear-SM Expert 2.0 r4'
_computing_molecular_graphics 'CrystalStructure 4.0'
_computing_publication_material 'CrystalStructure 4.0 (Rigaku, 2010)'
_computing_structure_refinement 'SHELXL97 (Sheldrick, 2008)'
_computing_structure_solution SIR97
_diffrn_ambient_temperature 273
_diffrn_detector_area_resol_mean 29.257
_diffrn_measured_fraction_theta_full 0.993
_diffrn_measured_fraction_theta_max 0.993
_diffrn_measurement_device_type 'Rigaku Saturn70'
_diffrn_measurement_method \w
_diffrn_radiation_type 'Mo K\a'
_diffrn_radiation_wavelength 0.71075
_diffrn_reflns_av_R_equivalents 0.0980
_diffrn_reflns_limit_h_max 20
_diffrn_reflns_limit_h_min -20
_diffrn_reflns_limit_k_max 20
_diffrn_reflns_limit_k_min -20
_diffrn_reflns_limit_l_max 29
_diffrn_reflns_limit_l_min -29
_diffrn_reflns_number 69808
_diffrn_reflns_theta_full 27.51
_diffrn_reflns_theta_max 27.51
_diffrn_standards_number 0
_exptl_absorpt_coefficient_mu 0.770
_exptl_absorpt_correction_T_max 0.992
_exptl_absorpt_correction_T_min 0.865
_exptl_absorpt_correction_type multi-scan
_exptl_absorpt_process_details 'REQAB (Rigaku, 1998)'
_exptl_crystal_colour black
_exptl_crystal_density_diffrn 1.163
_exptl_crystal_density_method 'not measured'
_exptl_crystal_description pillar
_exptl_crystal_F_000 2052.00
_exptl_crystal_size_max 0.200
_exptl_crystal_size_mid 0.050
_exptl_crystal_size_min 0.010
_refine_diff_density_max 1.440
_refine_diff_density_min -0.710
_refine_ls_extinction_method none
_refine_ls_goodness_of_fit_ref 1.011
_refine_ls_hydrogen_treatment constr
_refine_ls_number_parameters 1078
_refine_ls_number_reflns 25680
_refine_ls_number_restraints 14
_refine_ls_R_factor_gt 0.0640
_refine_ls_shift/su_max 0.001
_refine_ls_structure_factor_coef Fsqd
_refine_ls_weighting_details 'w = 1/[\s^2^(Fo^2^)+(0.0905P)^2^+0.0000P] where P=(Fo^2^+2Fc^2^)/3'
_refine_ls_weighting_scheme calc
_refine_ls_wR_factor_ref 0.1992
_reflns_number_gt 16196
_reflns_number_total 25680
_reflns_threshold_expression F^2^>2.0\s(F^2^)
_cod_data_source_file ic4030603_si_002.cif
_cod_data_source_block '[VFe3S4-Fe]'
_cod_depositor_comments 'Adding full bibliography for 4338450--4338455.cif.'
_cod_original_cell_volume 5626.8(16)
_cod_database_code 4338455

loop_
_symmetry_equiv_pos_site_id
_symmetry_equiv_pos_as_xyz
1 +X,+Y,+Z
2 -X,-Y,-Z

loop_
_atom_site_label
_atom_site_type_symbol
_atom_site_fract_x
_atom_site_fract_y
_atom_site_fract_z
_atom_site_U_iso_or_equiv
_atom_site_adp_type
_atom_site_occupancy
_atom_site_symmetry_multiplicity
_atom_site_calc_flag
_atom_site_refinement_flags
Fe1 Fe -0.02606(3) 0.23579(3) 0.33131(2) 0.02649(14) Uani 1.0 2 d .
Fe2 Fe 0.06212(3) 0.09125(3) 0.27747(2) 0.02608(14) Uani 1.0 2 d .
Fe3 Fe 0.11330(4) 0.15191(3) 0.37695(2) 0.02683(14) Uani 1.0 2 d .
Fe4 Fe -0.09780(4) 0.40999(4) 0.22779(3) 0.03068(15) Uani 1.0 2 d .
V1 V 0.12776(4) 0.23438(4) 0.27200(3) 0.02558(15) Uani 1.0 2 d .
S1 S 0.01445(6) 0.21313(6) 0.23092(4) 0.0277(2) Uani 1.0 2 d .
S2 S 0.07993(7) 0.29319(6) 0.36155(4) 0.0299(3) Uani 1.0 2 d .
S3 S -0.00966(6) 0.10418(6) 0.37102(4) 0.0282(2) Uani 1.0 2 d .
S4 S 0.19739(6) 0.10458(6) 0.29177(4) 0.0299(3) Uani 1.0 2 d .
S5 S -0.14706(6) 0.32466(6) 0.30624(4) 0.0304(3) Uani 1.0 2 d .
S6 S 0.03164(8) 0.00716(6) 0.20959(5) 0.0357(3) Uani 1.0 2 d .
S7 S 0.17231(7) 0.11495(7) 0.46109(5) 0.0339(3) Uani 1.0 2 d .
P1 P 0.07311(6) 0.43076(6) 0.16369(4) 0.0256(2) Uani 1.0 2 d .
O1 O 0.19083(16) 0.29953(16) 0.22646(12) 0.0290(6) Uani 1.0 2 d .
O2 O -0.09223(17) 0.38864(17) 0.14382(12) 0.0326(7) Uani 1.0 2 d .
O3 O 0.02334(16) 0.42763(16) 0.22626(11) 0.0281(6) Uani 1.0 2 d .
C1 C 0.2321(3) 0.3603(3) 0.20049(17) 0.0273(8) Uani 1.0 2 d .
C2 C 0.3196(3) 0.3586(3) 0.20577(19) 0.0342(10) Uani 1.0 2 d .
C3 C 0.3570(3) 0.4235(3) 0.1755(2) 0.0411(11) Uani 1.0 2 d .
C4 C 0.3143(3) 0.4858(3) 0.1413(2) 0.0421(11) Uani 1.0 2 d .
C5 C 0.2287(3) 0.4863(3) 0.13761(19) 0.0374(10) Uani 1.0 2 d .
C6 C 0.1858(3) 0.4251(3) 0.16718(17) 0.0280(9) Uani 1.0 2 d .
C7 C 0.3707(3) 0.2912(3) 0.2437(2) 0.0382(10) Uani 1.0 2 d .
C8 C 0.3302(3) 0.2937(3) 0.30945(19) 0.0448(12) Uani 1.0 2 d .
C9 C 0.4624(3) 0.3060(4) 0.2449(3) 0.0498(13) Uani 1.0 2 d .
C10 C 0.3754(3) 0.2027(3) 0.2170(3) 0.0448(11) Uani 1.0 2 d .
C11 C 0.3585(4) 0.5551(4) 0.1067(3) 0.0686(18) Uani 1.0 2 d .
C12B C 0.4582(8) 0.5312(8) 0.1028(6) 0.038(3) Uiso 0.4000 2 d .
C12A C 0.4511(7) 0.5524(7) 0.1273(5) 0.063(3) Uiso 0.6000 2 d .
C13B C 0.3435(12) 0.5706(12) 0.0499(9) 0.075(5) Uiso 0.4000 2 d .
C13A C 0.3587(7) 0.5356(8) 0.0327(5) 0.064(3) Uiso 0.6000 2 d .
C14B C 0.3173(11) 0.6437(11) 0.1555(9) 0.077(5) Uiso 0.4000 2 d .
C14A C 0.3097(7) 0.6398(7) 0.1200(5) 0.068(3) Uiso 0.6000 2 d .
C15 C 0.0388(3) 0.5325(3) 0.13021(16) 0.0261(8) Uani 1.0 2 d .
C16 C 0.0363(3) 0.6041(3) 0.16451(18) 0.0310(9) Uani 1.0 2 d .
C17 C 0.0108(3) 0.6841(3) 0.14115(19) 0.0364(10) Uani 1.0 2 d .
C18 C -0.0132(3) 0.6934(3) 0.08386(19) 0.0401(11) Uani 1.0 2 d .
C19 C -0.0130(4) 0.6239(3) 0.05069(19) 0.0458(12) Uani 1.0 2 d .
C20 C 0.0142(3) 0.5427(3) 0.07319(18) 0.0405(11) Uani 1.0 2 d .
C21 C -0.0273(3) 0.3337(3) 0.11740(17) 0.0309(9) Uani 1.0 2 d .
C22 C -0.0414(3) 0.2609(3) 0.08938(17) 0.0341(10) Uani 1.0 2 d .
C23 C 0.0305(3) 0.2046(3) 0.06644(18) 0.0379(11) Uani 1.0 2 d .
C24 C 0.1146(3) 0.2149(3) 0.06824(18) 0.0357(10) Uani 1.0 2 d .
C25 C 0.1266(3) 0.2894(3) 0.09332(17) 0.0320(9) Uani 1.0 2 d .
C26 C 0.0573(3) 0.3469(3) 0.11817(16) 0.0278(9) Uani 1.0 2 d .
C27 C -0.1322(4) 0.2424(3) 0.0860(2) 0.0453(12) Uani 1.0 2 d .
C28 C -0.1308(4) 0.1597(4) 0.0531(3) 0.0741(18) Uani 1.0 2 d .
C29 C -0.1831(4) 0.3160(4) 0.0523(3) 0.0598(15) Uani 1.0 2 d .
C30 C -0.1785(4) 0.2330(4) 0.1497(3) 0.0564(14) Uani 1.0 2 d .
C31 C 0.1919(4) 0.1489(3) 0.04470(19) 0.0431(11) Uani 1.0 2 d .
C32 C 0.1632(4) 0.0657(4) 0.0297(3) 0.0673(17) Uani 1.0 2 d .
C33 C 0.2385(4) 0.1830(4) -0.0117(3) 0.0613(15) Uani 1.0 2 d .
C34 C 0.2523(4) 0.1286(4) 0.0934(3) 0.0684(18) Uani 1.0 2 d .
C35 C -0.2136(3) 0.3938(3) 0.35936(18) 0.0292(9) Uani 1.0 2 d .
C36 C -0.2589(3) 0.4667(3) 0.33601(19) 0.0328(9) Uani 1.0 2 d .
C37 C -0.3188(3) 0.5199(3) 0.3746(3) 0.0423(11) Uani 1.0 2 d .
C38 C -0.3314(3) 0.4998(3) 0.4353(2) 0.0433(11) Uani 1.0 2 d .
C39 C -0.2845(3) 0.4282(3) 0.4579(2) 0.0371(10) Uani 1.0 2 d .
C40 C -0.2247(3) 0.3738(3) 0.42095(18) 0.0307(9) Uani 1.0 2 d .
C41 C -0.2474(3) 0.4904(3) 0.27005(19) 0.0340(10) Uani 1.0 2 d .
C42 C -0.1926(3) 0.5474(3) 0.24864(19) 0.0344(10) Uani 1.0 2 d .
C43 C -0.1902(3) 0.5745(3) 0.1887(2) 0.0412(11) Uani 1.0 2 d .
C44 C -0.2392(3) 0.5468(3) 0.1493(3) 0.0463(12) Uani 1.0 2 d .
C45 C -0.2927(3) 0.4916(3) 0.1718(3) 0.0463(12) Uani 1.0 2 d .
C46 C -0.2983(3) 0.4625(3) 0.2304(2) 0.0400(11) Uani 1.0 2 d .
C47 C -0.1428(3) 0.5857(3) 0.2916(2) 0.0446(11) Uani 1.0 2 d .
C48 C -0.2344(4) 0.5759(4) 0.0844(3) 0.0666(16) Uani 1.0 2 d .
C49 C -0.3571(4) 0.4026(4) 0.2523(3) 0.0592(15) Uani 1.0 2 d .
C50 C -0.1736(3) 0.2986(3) 0.44941(17) 0.0314(9) Uani 1.0 2 d .
C51 C -0.1044(3) 0.3115(3) 0.47983(19) 0.0363(10) Uani 1.0 2 d .
C52 C -0.0643(3) 0.2436(3) 0.5123(2) 0.0429(11) Uani 1.0 2 d .
C53 C -0.0910(3) 0.1656(3) 0.51690(19) 0.0406(11) Uani 1.0 2 d .
C54 C -0.1588(3) 0.1561(3) 0.48575(19) 0.0384(10) Uani 1.0 2 d .
C55 C -0.1993(3) 0.2203(3) 0.45206(18) 0.0329(9) Uani 1.0 2 d .
C56 C -0.0757(3) 0.3964(3) 0.4788(3) 0.0489(13) Uani 1.0 2 d .
C57 C -0.0449(4) 0.0943(4) 0.5520(3) 0.0571(14) Uani 1.0 2 d .
C58 C -0.2692(3) 0.2059(3) 0.4166(3) 0.0484(12) Uani 1.0 2 d .
C59 C 0.0277(3) -0.0945(3) 0.24376(18) 0.0324(9) Uani 1.0 2 d .
C60 C -0.0524(3) -0.1180(3) 0.26380(17) 0.0319(9) Uani 1.0 2 d .
C61 C -0.0541(3) -0.1972(3) 0.28928(18) 0.0368(10) Uani 1.0 2 d .
C62 C 0.0199(3) -0.2541(3) 0.29485(19) 0.0399(11) Uani 1.0 2 d .
C63 C 0.0978(3) -0.2324(3) 0.27340(19) 0.0392(11) Uani 1.0 2 d .
C64 C 0.1035(3) -0.1531(3) 0.24758(18) 0.0337(10) Uani 1.0 2 d .
C65 C -0.1352(3) -0.0590(3) 0.25883(19) 0.0376(10) Uani 1.0 2 d .
C66 C -0.1843(3) -0.0237(3) 0.3103(2) 0.0410(11) Uani 1.0 2 d .
C67 C -0.2626(4) 0.0285(4) 0.3044(3) 0.0558(14) Uani 1.0 2 d .
C68 C -0.2937(4) 0.0466(4) 0.2494(3) 0.0665(16) Uani 1.0 2 d .
C69 C -0.2440(4) 0.0090(4) 0.1988(3) 0.0582(14) Uani 1.0 2 d .
C70 C -0.1656(3) -0.0432(3) 0.2021(2) 0.0445(12) Uani 1.0 2 d .
C71 C -0.1571(4) -0.0405(4) 0.3716(2) 0.0497(12) Uani 1.0 2 d .
C72B C -0.3742(7) 0.1104(7) 0.2457(5) 0.073(3) Uiso 0.7000 2 d .
C73 C -0.1154(4) -0.0835(4) 0.1461(2) 0.0594(15) Uani 1.0 2 d .
C74 C 0.1902(3) -0.1325(3) 0.22436(19) 0.0372(10) Uani 1.0 2 d .
C75 C 0.2461(3) -0.1158(3) 0.2648(2) 0.0423(11) Uani 1.0 2 d .
C76 C 0.3240(4) -0.0946(4) 0.2429(3) 0.0530(13) Uani 1.0 2 d .
C77 C 0.3485(4) -0.0878(4) 0.1826(3) 0.0578(14) Uani 1.0 2 d .
C78 C 0.2957(3) -0.1070(3) 0.1430(3) 0.0502(13) Uani 1.0 2 d .
C79 C 0.2170(4) -0.1296(3) 0.1621(2) 0.0454(12) Uani 1.0 2 d .
C80 C 0.2190(4) -0.1189(4) 0.3326(2) 0.0551(14) Uani 1.0 2 d .
C81 C 0.4307(4) -0.0569(5) 0.1601(4) 0.089(3) Uani 1.0 2 d .
C82 C 0.1608(4) -0.1508(4) 0.1171(2) 0.0521(13) Uani 1.0 2 d .
C83 C 0.2667(3) 0.1618(3) 0.45671(18) 0.0331(9) Uani 1.0 2 d .
C84 C 0.2613(3) 0.2445(3) 0.47642(19) 0.0347(10) Uani 1.0 2 d .
C85 C 0.3371(3) 0.2775(3) 0.4764(2) 0.0413(11) Uani 1.0 2 d .
C86 C 0.4158(3) 0.2317(3) 0.4580(3) 0.0437(11) Uani 1.0 2 d .
C87 C 0.4194(3) 0.1498(3) 0.4386(2) 0.0425(11) Uani 1.0 2 d .
C88 C 0.3468(3) 0.1136(3) 0.43760(19) 0.0348(10) Uani 1.0 2 d .
C89 C 0.1764(3) 0.2997(3) 0.4987(3) 0.0446(12) Uani 1.0 2 d .
C90 C 0.1724(4) 0.3911(4) 0.4781(4) 0.089(3) Uani 1.0 2 d .
C91 C 0.4971(3) 0.2682(4) 0.4586(3) 0.0539(14) Uani 1.0 2 d .
C92 C 0.1589(4) 0.2904(6) 0.5664(3) 0.094(3) Uani 1.0 2 d .
C93 C 0.4958(4) 0.3495(5) 0.4204(3) 0.0748(19) Uani 1.0 2 d .
C94 C 0.5144(4) 0.2844(4) 0.5204(3) 0.0650(16) Uani 1.0 2 d .
C95 C 0.3559(3) 0.0227(3) 0.4186(3) 0.0429(11) Uani 1.0 2 d .
C96 C 0.3641(4) -0.0357(4) 0.4740(3) 0.0681(16) Uani 1.0 2 d .
C97 C 0.4295(4) -0.0046(4) 0.3693(3) 0.0741(18) Uani 1.0 2 d .
C98 C 0.1011(15) 0.5260(14) 0.3475(10) 0.136(7) Uiso 0.5000 2 d .
C99 C 0.1701(7) 0.5334(7) 0.3236(5) 0.121(3) Uiso 1.0 2 d .
C100 C 0.2255(8) 0.5798(8) 0.3599(5) 0.153(4) Uiso 1.0 2 d .
C101 C 0.3137(12) 0.5747(11) 0.3195(8) 0.231(7) Uiso 1.0 2 d .
C102 C 0.3682(12) 0.6158(11) 0.3553(8) 0.232(7) Uiso 1.0 2 d .
C103 C 0.441(2) 0.6146(19) 0.3115(14) 0.200(12) Uiso 0.5000 2 d .
C104 C 0.5829(16) 0.7380(17) 0.1912(11) 0.188(10) Uiso 0.5000 2 d .
C105 C 0.6537(11) 0.7852(11) 0.1870(7) 0.104(5) Uiso 0.5000 2 d .
C106 C 0.6826(12) 0.7910(13) 0.2474(8) 0.132(7) Uiso 0.5000 2 d .
C107 C 0.6284(12) 0.8176(13) 0.2939(8) 0.126(7) Uiso 0.5000 2 d .
C108 C 0.6468(12) 0.8208(12) 0.3564(7) 0.113(6) Uiso 0.5000 2 d .
C109 C 0.5943(12) 0.0590(12) 0.0512(8) 0.120(6) Uiso 0.5000 2 d .
C110 C 0.6136(13) 0.1384(12) 0.0529(9) 0.133(7) Uiso 0.5000 2 d .
C111 C 0.5652(14) 0.2241(13) 0.0548(10) 0.159(9) Uiso 0.5000 2 d .
C112 C 0.5024(17) 0.2184(16) 0.0116(12) 0.208(12) Uiso 0.5000 2 d .
C113 C 0.4423(14) 0.2973(14) 0.0243(10) 0.147(8) Uiso 0.5000 2 d .
C72A C -0.3916(16) 0.0806(17) 0.2397(11) 0.074(7) Uiso 0.3000 2 d .
H3 H 0.4143 0.4245 0.1789 0.0493 Uiso 1.0 2 calc R
H5 H 0.1989 0.5284 0.1150 0.0449 Uiso 1.0 2 calc R
H8A H 0.3612 0.2495 0.3321 0.0537 Uiso 1.0 2 calc R
H8B H 0.2717 0.2860 0.3113 0.0537 Uiso 1.0 2 calc R
H8C H 0.3323 0.3473 0.3261 0.0537 Uiso 1.0 2 calc R
H9A H 0.4928 0.2614 0.2676 0.0598 Uiso 1.0 2 calc R
H9B H 0.4614 0.3589 0.2634 0.0598 Uiso 1.0 2 calc R
H9C H 0.4904 0.3069 0.2044 0.0598 Uiso 1.0 2 calc R
H10A H 0.4048 0.1606 0.2421 0.0537 Uiso 1.0 2 calc R
H10B H 0.4057 0.2009 0.1772 0.0537 Uiso 1.0 2 calc R
H10C H 0.3185 0.1921 0.2153 0.0537 Uiso 1.0 2 calc R
H16 H 0.0520 0.5978 0.2033 0.0372 Uiso 1.0 2 calc R
H17 H 0.0099 0.7313 0.1640 0.0437 Uiso 1.0 2 calc R
H18 H -0.0295 0.7471 0.0678 0.0481 Uiso 1.0 2 calc R
H19 H -0.0312 0.6306 0.0126 0.0549 Uiso 1.0 2 calc R
H20 H 0.0158 0.4960 0.0497 0.0486 Uiso 1.0 2 calc R
H23 H 0.0216 0.1563 0.0485 0.0454 Uiso 1.0 2 calc R
H25 H 0.1818 0.3005 0.0934 0.0383 Uiso 1.0 2 calc R
H28A H -0.0996 0.1135 0.0739 0.0889 Uiso 1.0 2 calc R
H28B H -0.1037 0.1636 0.0126 0.0889 Uiso 1.0 2 calc R
H28C H -0.1885 0.1504 0.0522 0.0889 Uiso 1.0 2 calc R
H29A H -0.1552 0.3207 0.0121 0.0718 Uiso 1.0 2 calc R
H29B H -0.1857 0.3675 0.0731 0.0718 Uiso 1.0 2 calc R
H29C H -0.2401 0.3054 0.0507 0.0718 Uiso 1.0 2 calc R
H30A H -0.1825 0.2842 0.1712 0.0677 Uiso 1.0 2 calc R
H30B H -0.1471 0.1871 0.1706 0.0677 Uiso 1.0 2 calc R
H30C H -0.2350 0.2219 0.1469 0.0677 Uiso 1.0 2 calc R
H32A H 0.2126 0.0249 0.0162 0.0807 Uiso 1.0 2 calc R
H32B H 0.1263 0.0763 -0.0015 0.0807 Uiso 1.0 2 calc R
H32C H 0.1330 0.0443 0.0651 0.0807 Uiso 1.0 2 calc R
H33A H 0.2556 0.2350 -0.0027 0.0735 Uiso 1.0 2 calc R
H33B H 0.2012 0.1929 -0.0426 0.0735 Uiso 1.0 2 calc R
H33C H 0.2883 0.1428 -0.0253 0.0735 Uiso 1.0 2 calc R
H34A H 0.2716 0.1791 0.1032 0.0821 Uiso 1.0 2 calc R
H34B H 0.3007 0.0875 0.0786 0.0821 Uiso 1.0 2 calc R
H34C H 0.2225 0.1067 0.1287 0.0821 Uiso 1.0 2 calc R
H37 H -0.3500 0.5686 0.3594 0.0507 Uiso 1.0 2 calc R
H38 H -0.3716 0.5347 0.4609 0.0519 Uiso 1.0 2 calc R
H39 H -0.2930 0.4159 0.4990 0.0445 Uiso 1.0 2 calc R
H43 H -0.1544 0.6126 0.1746 0.0495 Uiso 1.0 2 calc R
H45 H -0.3267 0.4732 0.1459 0.0555 Uiso 1.0 2 calc R
H47A H -0.1055 0.5415 0.3100 0.0535 Uiso 1.0 2 calc R
H47B H -0.1823 0.6162 0.3223 0.0535 Uiso 1.0 2 calc R
H47C H -0.1095 0.6234 0.2696 0.0535 Uiso 1.0 2 calc R
H48A H -0.2900 0.6035 0.0758 0.0799 Uiso 1.0 2 calc R
H48B H -0.2154 0.5282 0.0588 0.0799 Uiso 1.0 2 calc R
H48C H -0.1947 0.6146 0.0773 0.0799 Uiso 1.0 2 calc R
H49A H -0.3423 0.3523 0.2290 0.0710 Uiso 1.0 2 calc R
H49B H -0.4150 0.4284 0.2481 0.0710 Uiso 1.0 2 calc R
H49C H -0.3520 0.3887 0.2939 0.0710 Uiso 1.0 2 calc R
H52 H -0.0178 0.2507 0.5316 0.0515 Uiso 1.0 2 calc R
H54 H -0.1774 0.1044 0.4878 0.0461 Uiso 1.0 2 calc R
H56A H -0.0168 0.3907 0.4618 0.0587 Uiso 1.0 2 calc R
H56B H -0.0817 0.4167 0.5192 0.0587 Uiso 1.0 2 calc R
H56C H -0.1104 0.4357 0.4548 0.0587 Uiso 1.0 2 calc R
H57A H -0.0470 0.1107 0.5931 0.0685 Uiso 1.0 2 calc R
H57B H 0.0137 0.0809 0.5345 0.0685 Uiso 1.0 2 calc R
H57C H -0.0719 0.0457 0.5509 0.0685 Uiso 1.0 2 calc R
H58A H -0.3154 0.1895 0.4435 0.0581 Uiso 1.0 2 calc R
H58B H -0.2473 0.1621 0.3881 0.0581 Uiso 1.0 2 calc R
H58C H -0.2899 0.2570 0.3956 0.0581 Uiso 1.0 2 calc R
H61 H -0.1066 -0.2126 0.3031 0.0441 Uiso 1.0 2 calc R
H62 H 0.0171 -0.3067 0.3129 0.0479 Uiso 1.0 2 calc R
H63 H 0.1476 -0.2714 0.2762 0.0470 Uiso 1.0 2 calc R
H67 H -0.2952 0.0521 0.3389 0.0670 Uiso 1.0 2 calc R
H69 H -0.2640 0.0193 0.1614 0.0699 Uiso 1.0 2 calc R
H71A H -0.1035 -0.0218 0.3729 0.0597 Uiso 1.0 2 calc R
H71B H -0.1505 -0.0999 0.3805 0.0597 Uiso 1.0 2 calc R
H71C H -0.1996 -0.0107 0.4008 0.0597 Uiso 1.0 2 calc R
H73A H -0.1026 -0.0404 0.1173 0.0713 Uiso 1.0 2 calc R
H73B H -0.1485 -0.1188 0.1291 0.0713 Uiso 1.0 2 calc R
H73C H -0.0630 -0.1169 0.1562 0.0713 Uiso 1.0 2 calc R
H76 H 0.3609 -0.0846 0.2698 0.0636 Uiso 1.0 2 calc R
H78 H 0.3135 -0.1048 0.1018 0.0603 Uiso 1.0 2 calc R
H80A H 0.2180 -0.0646 0.3492 0.0661 Uiso 1.0 2 calc R
H80B H 0.2590 -0.1603 0.3512 0.0661 Uiso 1.0 2 calc R
H80C H 0.1630 -0.1337 0.3401 0.0661 Uiso 1.0 2 calc R
H81A H 0.4780 -0.0947 0.1740 0.1062 Uiso 1.0 2 calc R
H81B H 0.4288 -0.0015 0.1751 0.1062 Uiso 1.0 2 calc R
H81C H 0.4376 -0.0550 0.1168 0.1062 Uiso 1.0 2 calc R
H82A H 0.1904 -0.1983 0.0939 0.0625 Uiso 1.0 2 calc R
H82B H 0.1477 -0.1032 0.0906 0.0625 Uiso 1.0 2 calc R
H82C H 0.1087 -0.1643 0.1381 0.0625 Uiso 1.0 2 calc R
H85 H 0.3336 0.3322 0.4895 0.0495 Uiso 1.0 2 calc R
H87 H 0.4726 0.1181 0.4259 0.0510 Uiso 1.0 2 calc R
H89 H 0.1314 0.2780 0.4812 0.0535 Uiso 1.0 2 calc R
H90A H 0.1799 0.3941 0.4349 0.1063 Uiso 1.0 2 calc R
H90B H 0.2169 0.4139 0.4935 0.1063 Uiso 1.0 2 calc R
H90C H 0.1177 0.4229 0.4930 0.1063 Uiso 1.0 2 calc R
H91 H 0.5449 0.2266 0.4406 0.0647 Uiso 1.0 2 calc R
H92A H 0.1031 0.3210 0.5799 0.1126 Uiso 1.0 2 calc R
H92B H 0.2012 0.3124 0.5850 0.1126 Uiso 1.0 2 calc R
H92C H 0.1612 0.2318 0.5772 0.1126 Uiso 1.0 2 calc R
H93A H 0.4490 0.3914 0.4365 0.0898 Uiso 1.0 2 calc R
H93B H 0.4889 0.3382 0.3796 0.0898 Uiso 1.0 2 calc R
H93C H 0.5487 0.3699 0.4211 0.0898 Uiso 1.0 2 calc R
H94A H 0.5195 0.2327 0.5435 0.0780 Uiso 1.0 2 calc R
H94B H 0.4682 0.3245 0.5394 0.0780 Uiso 1.0 2 calc R
H94C H 0.5668 0.3064 0.5183 0.0780 Uiso 1.0 2 calc R
H95 H 0.3028 0.0166 0.4028 0.0515 Uiso 1.0 2 calc R
H96A H 0.3138 -0.0222 0.5024 0.0817 Uiso 1.0 2 calc R
H96B H 0.4135 -0.0282 0.4923 0.0817 Uiso 1.0 2 calc R
H96C H 0.3701 -0.0932 0.4619 0.0817 Uiso 1.0 2 calc R
H97A H 0.4826 0.0013 0.3833 0.0889 Uiso 1.0 2 calc R
H97B H 0.4214 0.0302 0.3340 0.0889 Uiso 1.0 2 calc R
H97C H 0.4309 -0.0624 0.3597 0.0889 Uiso 1.0 2 calc R

loop_
_atom_site_aniso_label
_atom_site_aniso_U_11
_atom_site_aniso_U_22
_atom_site_aniso_U_33
_atom_site_aniso_U_12
_atom_site_aniso_U_13
_atom_site_aniso_U_23
Fe1 0.0267(3) 0.0205(3) 0.0313(3) -0.0008(3) -0.0050(3) 0.0022(3)
Fe2 0.0298(3) 0.0197(3) 0.0286(3) -0.0030(3) -0.0050(3) 0.0009(3)
Fe3 0.0292(3) 0.0230(3) 0.0292(3) -0.0044(3) -0.0078(3) 0.0025(3)
Fe4 0.0274(3) 0.0316(4) 0.0334(4) -0.0050(3) -0.0065(3) 0.0038(3)
V1 0.0264(4) 0.0207(4) 0.0299(4) -0.0041(3) -0.0050(3) 0.0037(3)
S1 0.0310(5) 0.0227(5) 0.0296(5) -0.0033(4) -0.0079(4) 0.0041(4)
S2 0.0350(6) 0.0216(5) 0.0340(6) -0.0049(4) -0.0073(5) -0.0011(4)
S3 0.0301(5) 0.0240(5) 0.0302(5) -0.0054(4) -0.0032(4) 0.0045(4)
S4 0.0261(5) 0.0247(5) 0.0373(6) 0.0000(4) -0.0043(4) 0.0023(4)
S5 0.0282(5) 0.0257(5) 0.0352(6) 0.0006(4) -0.0040(4) 0.0033(4)
S6 0.0520(7) 0.0233(5) 0.0337(6) -0.0069(5) -0.0114(5) 0.0002(4)
S7 0.0388(6) 0.0323(6) 0.0342(6) -0.0112(5) -0.0132(5) 0.0064(5)
P1 0.0280(5) 0.0213(5) 0.0285(5) -0.0050(4) -0.0068(4) 0.0038(4)
O1 0.0258(14) 0.0263(14) 0.0361(15) -0.0073(12) -0.0070(12) 0.0068(12)
O2 0.0333(16) 0.0304(15) 0.0350(15) -0.0023(13) -0.0133(13) 0.0021(12)
O3 0.0285(14) 0.0269(14) 0.0293(14) -0.0066(12) -0.0049(12) 0.0065(11)
C1 0.028(2) 0.0237(19) 0.031(2) -0.0074(16) -0.0024(16) 0.0039(16)
C2 0.029(3) 0.032(3) 0.041(3) -0.0058(18) -0.0025(18) 0.0039(18)
C3 0.026(3) 0.040(3) 0.057(3) -0.0077(19) -0.003(2) 0.009(3)
C4 0.037(3) 0.037(3) 0.053(3) -0.016(2) -0.001(2) 0.012(2)
C5 0.037(3) 0.032(3) 0.042(3) -0.0070(19) -0.003(2) 0.0090(19)
C6 0.030(2) 0.024(2) 0.030(2) -0.0075(17) -0.0023(17) 0.0034(16)
C7 0.025(2) 0.038(3) 0.052(3) -0.0054(19) -0.0083(19) 0.008(2)
C8 0.038(3) 0.054(3) 0.045(3) -0.009(3) -0.017(2) 0.013(3)
C9 0.030(3) 0.048(3) 0.071(4) -0.004(3) -0.014(3) 0.013(3)
C10 0.031(3) 0.040(3) 0.059(3) 0.000(2) -0.004(2) 0.008(3)
C11 0.042(3) 0.061(4) 0.104(5) -0.023(3) -0.009(3) 0.041(4)
C15 0.031(2) 0.0214(19) 0.0261(19) -0.0050(16) -0.0048(16) 0.0006(15)
C16 0.041(3) 0.025(2) 0.029(2) -0.0071(18) -0.0081(18) 0.0009(16)
C17 0.047(3) 0.027(3) 0.038(3) -0.0091(19) -0.009(2) -0.0020(18)
C18 0.059(3) 0.022(2) 0.038(3) -0.003(2) -0.009(3) 0.0064(18)
C19 0.077(4) 0.028(3) 0.033(3) -0.006(3) -0.015(3) 0.0046(19)
C20 0.066(4) 0.024(2) 0.031(3) -0.001(2) -0.012(3) -0.0019(17)
C21 0.038(3) 0.027(2) 0.029(2) -0.0066(18) -0.0117(18) 0.0067(17)
C22 0.046(3) 0.032(3) 0.027(2) -0.012(2) -0.0120(19) 0.0048(17)
C23 0.061(3) 0.025(3) 0.032(3) -0.013(2) -0.016(2) 0.0011(17)
C24 0.052(3) 0.023(2) 0.030(3) 0.0008(19) -0.010(2) 0.0001(17)
C25 0.039(3) 0.026(2) 0.031(2) -0.0050(18) -0.0069(18) 0.0045(17)
C26 0.035(3) 0.0232(19) 0.0260(19) -0.0051(17) -0.0066(17) 0.0057(15)
C27 0.052(3) 0.048(3) 0.042(3) -0.019(3) -0.015(3) -0.002(3)
C28 0.075(5) 0.078(5) 0.082(5) -0.035(4) -0.025(4) -0.022(4)
C29 0.050(4) 0.075(4) 0.063(4) -0.021(3) -0.030(3) 0.008(3)
C30 0.057(4) 0.066(4) 0.056(3) -0.034(3) -0.019(3) 0.013(3)
C31 0.060(3) 0.027(3) 0.038(3) 0.004(3) -0.006(3) -0.0031(19)
C32 0.089(5) 0.037(3) 0.071(4) -0.003(3) 0.002(4) -0.017(3)
C33 0.068(4) 0.051(4) 0.056(4) 0.001(3) 0.011(3) -0.003(3)
C34 0.079(5) 0.054(4) 0.062(4) 0.027(3) -0.020(3) -0.013(3)
C35 0.0216(19) 0.024(2) 0.042(3) -0.0020(16) -0.0067(17) -0.0022(17)
C36 0.028(2) 0.025(2) 0.047(3) -0.0045(17) -0.0099(19) 0.0013(18)
C37 0.032(3) 0.029(3) 0.065(4) 0.0023(19) -0.010(3) -0.002(3)
C38 0.036(3) 0.037(3) 0.054(3) 0.000(2) 0.001(2) -0.011(3)
C39 0.033(3) 0.036(3) 0.042(3) -0.0050(19) -0.0004(19) -0.0064(19)
C40 0.027(2) 0.028(2) 0.037(3) -0.0039(17) -0.0041(17) -0.0020(17)
C41 0.025(2) 0.026(2) 0.048(3) 0.0034(17) -0.0086(19) 0.0062(18)
C42 0.030(3) 0.024(2) 0.049(3) -0.0012(17) -0.0103(19) 0.0026(18)
C43 0.035(3) 0.028(3) 0.060(3) -0.0027(19) -0.010(3) 0.009(2)
C44 0.038(3) 0.046(3) 0.053(3) 0.000(3) -0.012(3) 0.010(3)
C45 0.040(3) 0.051(3) 0.053(3) -0.009(3) -0.026(3) 0.006(3)
C46 0.032(3) 0.037(3) 0.055(3) -0.005(2) -0.022(2) 0.007(2)
C47 0.044(3) 0.033(3) 0.060(3) -0.013(2) -0.008(3) -0.005(3)
C48 0.072(4) 0.068(4) 0.062(4) -0.013(4) -0.023(3) 0.021(3)
C49 0.050(3) 0.071(4) 0.066(4) -0.029(3) -0.020(3) 0.004(3)
C50 0.028(2) 0.031(3) 0.032(3) -0.0014(17) 0.0001(17) -0.0007(17)
C51 0.031(3) 0.038(3) 0.036(3) 0.0020(19) -0.0026(19) -0.0052(19)
C52 0.036(3) 0.051(3) 0.040(3) 0.004(3) -0.010(2) -0.008(3)
C53 0.043(3) 0.036(3) 0.036(3) 0.007(2) 0.004(2) 0.0024(19)
C54 0.035(3) 0.033(3) 0.043(3) -0.0030(19) 0.009(2) 0.0045(19)
C55 0.031(3) 0.029(3) 0.037(3) -0.0045(18) 0.0024(18) -0.0008(18)
C56 0.039(3) 0.037(3) 0.074(4) -0.002(2) -0.021(3) -0.011(3)
C57 0.058(4) 0.055(4) 0.049(3) 0.010(3) 0.002(3) 0.017(3)
C58 0.040(3) 0.040(3) 0.068(4) -0.015(3) -0.008(3) 0.007(3)
C59 0.044(3) 0.022(2) 0.033(3) -0.0064(18) -0.0092(19) -0.0046(17)
C60 0.039(3) 0.029(3) 0.030(2) -0.0064(18) -0.0092(18) -0.0042(17)
C61 0.043(3) 0.030(3) 0.039(3) -0.011(2) -0.006(2) -0.0007(18)
C62 0.053(3) 0.027(3) 0.041(3) -0.009(2) -0.010(3) 0.0025(19)
C63 0.046(3) 0.030(3) 0.041(3) 0.000(2) -0.014(2) 0.0017(19)
C64 0.042(3) 0.027(3) 0.033(3) -0.0047(19) -0.0106(19) -0.0004(17)
C65 0.043(3) 0.028(3) 0.043(3) -0.0069(19) -0.008(2) -0.0032(19)
C66 0.042(3) 0.033(3) 0.048(3) -0.007(2) -0.002(2) -0.005(2)
C67 0.042(3) 0.056(4) 0.065(4) 0.002(3) 0.001(3) -0.012(3)
C68 0.048(4) 0.058(4) 0.089(5) 0.008(3) -0.015(3) 0.003(4)
C69 0.059(4) 0.053(4) 0.062(4) 0.004(3) -0.023(3) 0.002(3)
C70 0.048(3) 0.038(3) 0.047(3) 0.001(3) -0.018(3) -0.000(2)
C71 0.048(3) 0.057(4) 0.047(3) -0.017(3) -0.003(3) -0.009(3)
C73 0.075(4) 0.061(4) 0.043(3) 0.001(3) -0.027(3) -0.006(3)
C74 0.040(3) 0.027(3) 0.043(3) -0.0014(19) -0.006(2) 0.0011(19)
C75 0.040(3) 0.034(3) 0.052(3) -0.001(2) -0.010(3) -0.002(2)
C76 0.041(3) 0.054(4) 0.067(4) -0.008(3) -0.016(3) -0.005(3)
C77 0.037(3) 0.057(4) 0.078(4) -0.008(3) 0.000(3) 0.000(3)
C78 0.045(3) 0.046(3) 0.056(3) -0.006(3) 0.005(3) 0.003(3)
C79 0.051(3) 0.035(3) 0.049(3) -0.003(3) -0.002(3) -0.003(2)
C80 0.059(4) 0.059(4) 0.052(3) -0.013(3) -0.020(3) -0.006(3)
C81 0.046(4) 0.111(6) 0.108(6) -0.022(4) -0.002(4) 0.013(5)
C82 0.067(4) 0.048(3) 0.039(3) -0.009(3) 0.002(3) -0.006(3)
C83 0.036(3) 0.033(3) 0.034(3) -0.0086(19) -0.0134(18) 0.0042(18)
C84 0.033(3) 0.033(3) 0.040(3) -0.0057(19) -0.0113(19) -0.0019(19)
C85 0.042(3) 0.033(3) 0.052(3) -0.006(2) -0.012(3) -0.012(2)
C86 0.030(3) 0.043(3) 0.061(3) -0.006(2) -0.015(3) -0.008(3)
C87 0.035(3) 0.040(3) 0.054(3) -0.002(2) -0.016(3) -0.006(3)
C88 0.037(3) 0.028(3) 0.040(3) -0.0023(18) -0.0154(19) 0.0038(18)
C89 0.039(3) 0.039(3) 0.059(3) -0.012(2) -0.006(3) -0.019(3)
C90 0.049(4) 0.033(3) 0.190(8) -0.007(3) -0.034(5) -0.022(4)
C91 0.033(3) 0.056(4) 0.077(4) -0.010(3) -0.011(3) -0.024(3)
C92 0.062(4) 0.156(8) 0.061(4) 0.002(5) -0.012(4) -0.049(5)
C93 0.062(4) 0.092(5) 0.084(5) -0.046(4) -0.013(4) -0.007(4)
C94 0.050(4) 0.062(4) 0.091(5) -0.009(3) -0.037(3) -0.009(4)
C95 0.036(3) 0.028(3) 0.066(3) -0.0005(19) -0.021(3) -0.006(3)
C96 0.078(5) 0.033(3) 0.088(5) -0.000(3) -0.012(4) 0.015(3)
C97 0.085(5) 0.046(4) 0.089(5) -0.007(3) -0.002(4) -0.028(4)

loop_
_atom_type_symbol
_atom_type_description
_atom_type_scat_dispersion_real
_atom_type_scat_dispersion_imag
_atom_type_scat_source
V V 0.3005 0.5294
;
International Tables for Crystallography
(1992, Vol. C, Tables 4.2.6.8 and 6.1.1.4)
;
S S 0.1246 0.1234
;
International Tables for Crystallography
(1992, Vol. C, Tables 4.2.6.8 and 6.1.1.4)
;
P P 0.1023 0.0942
;
International Tables for Crystallography
(1992, Vol. C, Tables 4.2.6.8 and 6.1.1.4)
;
O O 0.0106 0.0060
;
International Tables for Crystallography
(1992, Vol. C, Tables 4.2.6.8 and 6.1.1.4)
;
Fe Fe 0.3463 0.8444
;
International Tables for Crystallography
(1992, Vol. C, Tables 4.2.6.8 and 6.1.1.4)
;
H H 0.0000 0.0000
;
International Tables for Crystallography
(1992, Vol. C, Table 6.1.1.4)
;
C C 0.0033 0.0016
;
International Tables for Crystallography
(1992, Vol. C, Tables 4.2.6.8 and 6.1.1.4)
;

loop_
_geom_angle_atom_site_label_1
_geom_angle_atom_site_label_2
_geom_angle_atom_site_label_3
_geom_angle
_geom_angle_publ_flag
Fe2 Fe1 Fe3 60.423(19) yes
Fe2 Fe1 V1 59.86(2) yes
Fe2 Fe1 S1 52.10(3) yes
Fe2 Fe1 S2 101.97(4) yes
Fe2 Fe1 S3 52.66(3) yes
Fe2 Fe1 S5 130.02(4) yes
Fe3 Fe1 V1 59.80(3) yes
Fe3 Fe1 S1 100.17(3) yes
Fe3 Fe1 S2 53.80(3) yes
Fe3 Fe1 S3 53.30(3) yes
Fe3 Fe1 S5 169.56(4) yes
V1 Fe1 S1 52.73(4) yes
V1 Fe1 S2 53.75(3) yes
V1 Fe1 S3 100.28(4) yes
V1 Fe1 S5 123.21(4) yes
S1 Fe1 S2 104.29(4) yes
S1 Fe1 S3 102.79(4) yes
S1 Fe1 S5 88.43(4) yes
S2 Fe1 S3 105.05(4) yes
S2 Fe1 S5 118.49(5) yes
S3 Fe1 S5 130.73(5) yes
Fe1 Fe2 Fe3 58.86(2) yes
Fe1 Fe2 V1 58.24(3) yes
Fe1 Fe2 S1 53.42(3) yes
Fe1 Fe2 S3 52.49(3) yes
Fe1 Fe2 S4 99.55(4) yes
Fe1 Fe2 S6 133.14(4) yes
Fe3 Fe2 V1 58.73(3) yes
Fe3 Fe2 S1 99.92(4) yes
Fe3 Fe2 S3 52.58(4) yes
Fe3 Fe2 S4 52.91(3) yes
Fe3 Fe2 S6 163.73(4) yes
V1 Fe2 S1 52.34(4) yes
V1 Fe2 S3 98.82(4) yes
V1 Fe2 S4 53.08(3) yes
V1 Fe2 S6 134.75(4) yes
S1 Fe2 S3 103.89(4) yes
S1 Fe2 S4 102.91(4) yes
S1 Fe2 S6 96.32(5) yes
S3 Fe2 S4 103.51(4) yes
S3 Fe2 S6 122.25(5) yes
S4 Fe2 S6 123.80(5) yes
Fe1 Fe3 Fe2 60.72(2) yes
Fe1 Fe3 V1 59.21(2) yes
Fe1 Fe3 S2 53.12(4) yes
Fe1 Fe3 S3 53.35(3) yes
Fe1 Fe3 S4 101.16(4) yes
Fe1 Fe3 S7 144.83(4) yes
Fe2 Fe3 V1 59.78(3) yes
Fe2 Fe3 S2 101.68(4) yes
Fe2 Fe3 S3 52.80(3) yes
Fe2 Fe3 S4 53.03(3) yes
Fe2 Fe3 S7 144.09(4) yes
V1 Fe3 S2 53.34(3) yes
V1 Fe3 S3 99.84(4) yes
V1 Fe3 S4 53.56(3) yes
V1 Fe3 S7 145.47(5) yes
S2 Fe3 S3 104.44(5) yes
S2 Fe3 S4 104.41(4) yes
S2 Fe3 S7 114.23(5) yes
S3 Fe3 S4 103.84(5) yes
S3 Fe3 S7 114.69(5) yes
S4 Fe3 S7 114.01(5) yes
S5 Fe4 O2 125.53(10) yes
S5 Fe4 O3 115.83(8) yes
O2 Fe4 O3 96.62(12) yes
Fe1 V1 Fe2 61.89(3) yes
Fe1 V1 Fe3 60.99(3) yes
Fe1 V1 S1 55.30(3) yes
Fe1 V1 S2 54.10(4) yes
Fe1 V1 S4 103.18(4) yes
Fe1 V1 O1 142.12(9) yes
Fe2 V1 Fe3 61.50(3) yes
Fe2 V1 S1 53.48(3) yes
Fe2 V1 S2 103.92(4) yes
Fe2 V1 S4 53.92(4) yes
Fe2 V1 O1 145.54(10) yes
Fe3 V1 S1 103.11(4) yes
Fe3 V1 S2 54.39(4) yes
Fe3 V1 S4 54.29(3) yes
Fe3 V1 O1 143.76(10) yes
S1 V1 S2 107.09(5) yes
S1 V1 S4 104.80(5) yes
S1 V1 O1 113.10(10) yes
S2 V1 S4 106.11(5) yes
S2 V1 O1 110.53(10) yes
S4 V1 O1 114.65(9) yes
Fe1 S1 Fe2 74.48(4) yes
Fe1 S1 V1 71.97(4) yes
Fe2 S1 V1 74.18(4) yes
Fe1 S2 Fe3 73.08(4) yes
Fe1 S2 V1 72.15(4) yes
Fe3 S2 V1 72.28(4) yes
Fe1 S3 Fe2 74.85(4) yes
Fe1 S3 Fe3 73.34(4) yes
Fe2 S3 Fe3 74.62(4) yes
Fe2 S4 Fe3 74.05(4) yes
Fe2 S4 V1 73.00(4) yes
Fe3 S4 V1 72.15(4) yes
Fe1 S5 Fe4 105.07(5) yes
Fe1 S5 C35 121.98(14) yes
Fe4 S5 C35 106.24(14) yes
Fe2 S6 C59 108.54(15) yes
Fe3 S7 C83 106.80(14) yes
O3 P1 C6 111.90(17) yes
O3 P1 C15 107.99(15) yes
O3 P1 C26 111.02(17) yes
C6 P1 C15 105.00(19) yes
C6 P1 C26 109.20(19) yes
C15 P1 C26 111.60(18) yes
V1 O1 C1 168.6(3) yes
Fe4 O2 C21 119.5(3) yes
Fe4 O3 P1 115.32(16) yes
O1 C1 C2 120.8(4) yes
O1 C1 C6 118.2(4) yes
C2 C1 C6 120.9(4) yes
C1 C2 C3 116.2(4) yes
C1 C2 C7 122.2(4) yes
C3 C2 C7 121.5(4) yes
C2 C3 C4 124.1(5) yes
C3 C4 C5 118.3(5) yes
C3 C4 C11 122.8(5) yes
C5 C4 C11 118.9(4) yes
C4 C5 C6 121.5(4) yes
P1 C6 C1 121.1(3) yes
P1 C6 C5 120.0(3) yes
C1 C6 C5 118.9(4) yes
C2 C7 C8 110.5(4) yes
C2 C7 C9 112.0(4) yes
C2 C7 C10 109.9(4) yes
C8 C7 C9 105.9(4) yes
C8 C7 C10 110.8(4) yes
C9 C7 C10 107.7(4) yes
C4 C11 C12B 111.0(6) yes
C4 C11 C12A 109.8(6) yes
C4 C11 C13B 116.6(11) yes
C4 C11 C13A 105.1(6) yes
C4 C11 C14B 100.1(7) yes
C4 C11 C14A 111.4(6) yes
C12B C11 C12A 23.5(6) yes
C12B C11 C13B 104.2(10) yes
C12B C11 C13A 92.6(7) yes
C12B C11 C14B 111.8(9) yes
C12B C11 C14A 124.5(8) yes
C12A C11 C13B 122.0(10) yes
C12A C11 C13A 114.7(6) yes
C12A C11 C14B 89.5(8) yes
C12A C11 C14A 107.0(8) yes
C13B C11 C13A 22.2(9) yes
C13B C11 C14B 113.3(11) yes
C13B C11 C14A 86.8(10) yes
C13A C11 C14B 135.5(8) yes
C13A C11 C14A 109.0(7) yes
C14B C11 C14A 26.7(8) yes
C11 C12B C12A 80.9(15) yes
C11 C12A C12B 75.6(15) yes
C11 C13B C13A 111(3) yes
C11 C13B C14A 49.7(8) yes
C13A C13B C14A 160(3) yes
C11 C13A C13B 47.2(18) yes
C11 C14B C14A 53.0(12) yes
C11 C14A C13B 43.5(7) yes
C11 C14A C14B 100.3(15) yes
C13B C14A C14B 143.5(16) yes
P1 C15 C16 117.9(3) yes
P1 C15 C20 123.1(3) yes
C16 C15 C20 119.0(4) yes
C15 C16 C17 120.6(4) yes
C16 C17 C18 119.8(4) yes
C17 C18 C19 120.0(4) yes
C18 C19 C20 120.9(5) yes
C15 C20 C19 119.7(4) yes
O2 C21 C22 121.3(4) yes
O2 C21 C26 119.8(4) yes
C22 C21 C26 118.9(4) yes
C21 C22 C23 117.1(5) yes
C21 C22 C27 122.0(4) yes
C23 C22 C27 120.9(4) yes
C22 C23 C24 125.1(5) yes
C23 C24 C25 116.5(4) yes
C23 C24 C31 123.1(4) yes
C25 C24 C31 120.4(5) yes
C24 C25 C26 120.9(5) yes
P1 C26 C21 117.2(3) yes
P1 C26 C25 120.5(4) yes
C21 C26 C25 121.4(4) yes
C22 C27 C28 112.2(4) yes
C22 C27 C29 109.0(4) yes
C22 C27 C30 110.4(4) yes
C28 C27 C29 108.9(5) yes
C28 C27 C30 106.9(5) yes
C29 C27 C30 109.4(4) yes
C24 C31 C32 110.9(5) yes
C24 C31 C33 109.6(4) yes
C24 C31 C34 109.4(4) yes
C32 C31 C33 109.2(4) yes
C32 C31 C34 107.7(4) yes
C33 C31 C34 110.0(5) yes
S5 C35 C36 116.3(3) yes
S5 C35 C40 122.3(3) yes
C36 C35 C40 121.3(4) yes
C35 C36 C37 119.3(4) yes
C35 C36 C41 122.4(4) yes
C37 C36 C41 118.3(4) yes
C36 C37 C38 119.8(4) yes
C37 C38 C39 120.1(4) yes
C38 C39 C40 121.7(4) yes
C35 C40 C39 117.8(4) yes
C35 C40 C50 123.6(4) yes
C39 C40 C50 118.5(4) yes
C36 C41 C42 120.5(4) yes
C36 C41 C46 119.9(4) yes
C42 C41 C46 119.3(4) yes
C41 C42 C43 118.9(5) yes
C41 C42 C47 120.8(4) yes
C43 C42 C47 120.1(4) yes
C42 C43 C44 122.3(5) yes
C43 C44 C45 117.4(5) yes
C43 C44 C48 121.2(5) yes
C45 C44 C48 121.3(5) yes
C44 C45 C46 123.3(5) yes
C41 C46 C45 118.9(5) yes
C41 C46 C49 120.1(5) yes
C45 C46 C49 121.1(5) yes
C40 C50 C51 118.3(4) yes
C40 C50 C55 121.0(4) yes
C51 C50 C55 120.3(4) yes
C50 C51 C52 117.7(5) yes
C50 C51 C56 121.7(4) yes
C52 C51 C56 120.7(5) yes
C51 C52 C53 122.7(5) yes
C52 C53 C54 117.3(4) yes
C52 C53 C57 120.5(5) yes
C54 C53 C57 122.2(5) yes
C53 C54 C55 122.4(5) yes
C50 C55 C54 119.6(5) yes
C50 C55 C58 119.8(4) yes
C54 C55 C58 120.6(5) yes
S6 C59 C60 119.6(3) yes
S6 C59 C64 120.5(4) yes
C60 C59 C64 119.8(4) yes
C59 C60 C61 118.7(4) yes
C59 C60 C65 121.9(4) yes
C61 C60 C65 119.4(4) yes
C60 C61 C62 122.0(5) yes
C61 C62 C63 119.4(4) yes
C62 C63 C64 121.2(4) yes
C59 C64 C63 118.9(4) yes
C59 C64 C74 121.8(4) yes
C63 C64 C74 119.3(4) yes
C60 C65 C66 120.2(4) yes
C60 C65 C70 119.8(4) yes
C66 C65 C70 119.9(4) yes
C65 C66 C67 118.9(5) yes
C65 C66 C71 122.3(4) yes
C67 C66 C71 118.7(4) yes
C66 C67 C68 122.7(5) yes
C67 C68 C69 117.1(5) yes
C67 C68 C72B 119.7(6) yes
C67 C68 C72A 125.8(10) yes
C69 C68 C72B 123.0(7) yes
C69 C68 C72A 114.0(10) yes
C72B C68 C72A 22.8(11) yes
C68 C69 C70 122.5(6) yes
C65 C70 C69 118.9(5) yes
C65 C70 C73 120.9(4) yes
C69 C70 C73 120.2(5) yes
C68 C72B C72A 87(3) yes
C64 C74 C75 120.4(4) yes
C64 C74 C79 120.9(5) yes
C75 C74 C79 118.7(5) yes
C74 C75 C76 119.8(5) yes
C74 C75 C80 120.0(5) yes
C76 C75 C80 120.2(5) yes
C75 C76 C77 121.6(6) yes
C76 C77 C78 118.8(5) yes
C76 C77 C81 120.3(6) yes
C78 C77 C81 120.8(6) yes
C77 C78 C79 122.3(5) yes
C74 C79 C78 118.7(5) yes
C74 C79 C82 120.6(5) yes
C78 C79 C82 120.7(5) yes
S7 C83 C84 120.1(3) yes
S7 C83 C88 119.7(4) yes
C84 C83 C88 120.0(5) yes
C83 C84 C85 118.8(4) yes
C83 C84 C89 122.6(4) yes
C85 C84 C89 118.5(4) yes
C84 C85 C86 122.2(5) yes
C85 C86 C87 117.8(5) yes
C85 C86 C91 121.5(5) yes
C87 C86 C91 120.6(4) yes
C86 C87 C88 122.7(4) yes
C83 C88 C87 118.4(4) yes
C83 C88 C95 121.7(4) yes
C87 C88 C95 119.8(4) yes
C84 C89 C90 112.8(4) yes
C84 C89 C92 109.5(4) yes
C90 C89 C92 112.5(6) yes
C86 C91 C93 112.0(5) yes
C86 C91 C94 112.8(5) yes
C93 C91 C94 109.3(5) yes
C88 C95 C96 109.4(4) yes
C88 C95 C97 114.5(4) yes
C96 C95 C97 110.5(4) yes
C98 C99 C100 116.6(14) yes
C99 C100 C101 105.0(10) yes
C100 C101 C102 105.2(13) yes
C101 C102 C103 99.0(19) yes
C104 C105 C106 110.6(16) yes
C105 C106 C107 121.1(17) yes
C106 C107 C108 126.9(18) yes
C109 C110 C111 136(2) yes
C110 C111 C112 101.1(19) yes
C111 C112 C113 101(2) yes
C68 C72A C72B 70(3) yes
C2 C3 H3 117.959 no
C4 C3 H3 117.949 no
C4 C5 H5 119.252 no
C6 C5 H5 119.254 no
C7 C8 H8A 109.468 no
C7 C8 H8B 109.477 no
C7 C8 H8C 109.474 no
H8A C8 H8B 109.475 no
H8A C8 H8C 109.466 no
H8B C8 H8C 109.467 no
C7 C9 H9A 109.477 no
C7 C9 H9B 109.479 no
C7 C9 H9C 109.470 no
H9A C9 H9B 109.470 no
H9A C9 H9C 109.472 no
H9B C9 H9C 109.459 no
C7 C10 H10A 109.464 no
C7 C10 H10B 109.473 no
C7 C10 H10C 109.468 no
H10A C10 H10B 109.468 no
H10A C10 H10C 109.469 no
H10B C10 H10C 109.486 no
C15 C16 H16 119.677 no
C17 C16 H16 119.689 no
C16 C17 H17 120.126 no
C18 C17 H17 120.123 no
C17 C18 H18 120.006 no
C19 C18 H18 120.027 no
C18 C19 H19 119.529 no
C20 C19 H19 119.531 no
C15 C20 H20 120.178 no
C19 C20 H20 120.158 no
C22 C23 H23 117.429 no
C24 C23 H23 117.426 no
C24 C25 H25 119.572 no
C26 C25 H25 119.573 no
C27 C28 H28A 109.470 no
C27 C28 H28B 109.469 no
C27 C28 H28C 109.471 no
H28A C28 H28B 109.468 no
H28A C28 H28C 109.475 no
H28B C28 H28C 109.474 no
C27 C29 H29A 109.475 no
C27 C29 H29B 109.485 no
C27 C29 H29C 109.475 no
H29A C29 H29B 109.465 no
H29A C29 H29C 109.462 no
H29B C29 H29C 109.464 no
C27 C30 H30A 109.471 no
C27 C30 H30B 109.482 no
C27 C30 H30C 109.472 no
H30A C30 H30B 109.465 no
H30A C30 H30C 109.468 no
H30B C30 H30C 109.470 no
C31 C32 H32A 109.465 no
C31 C32 H32B 109.468 no
C31 C32 H32C 109.478 no
H32A C32 H32B 109.468 no
H32A C32 H32C 109.474 no
H32B C32 H32C 109.474 no
C31 C33 H33A 109.460 no
C31 C33 H33B 109.470 no
C31 C33 H33C 109.466 no
H33A C33 H33B 109.475 no
H33A C33 H33C 109.476 no
H33B C33 H33C 109.480 no
C31 C34 H34A 109.462 no
C31 C34 H34B 109.481 no
C31 C34 H34C 109.485 no
H34A C34 H34B 109.464 no
H34A C34 H34C 109.463 no
H34B C34 H34C 109.472 no
C36 C37 H37 120.076 no
C38 C37 H37 120.080 no
C37 C38 H38 119.964 no
C39 C38 H38 119.972 no
C38 C39 H39 119.165 no
C40 C39 H39 119.185 no
C42 C43 H43 118.850 no
C44 C43 H43 118.874 no
C44 C45 H45 118.353 no
C46 C45 H45 118.353 no
C42 C47 H47A 109.469 no
C42 C47 H47B 109.481 no
C42 C47 H47C 109.476 no
H47A C47 H47B 109.461 no
H47A C47 H47C 109.467 no
H47B C47 H47C 109.473 no
C44 C48 H48A 109.469 no
C44 C48 H48B 109.469 no
C44 C48 H48C 109.475 no
H48A C48 H48B 109.468 no
H48A C48 H48C 109.474 no
H48B C48 H48C 109.472 no
C46 C49 H49A 109.479 no
C46 C49 H49B 109.473 no
C46 C49 H49C 109.459 no
H49A C49 H49B 109.480 no
H49A C49 H49C 109.478 no
H49B C49 H49C 109.458 no
C51 C52 H52 118.643 no
C53 C52 H52 118.637 no
C53 C54 H54 118.818 no
C55 C54 H54 118.794 no
C51 C56 H56A 109.485 no
C51 C56 H56B 109.473 no
C51 C56 H56C 109.482 no
H56A C56 H56B 109.453 no
H56A C56 H56C 109.471 no
H56B C56 H56C 109.463 no
C53 C57 H57A 109.467 no
C53 C57 H57B 109.475 no
C53 C57 H57C 109.478 no
H57A C57 H57B 109.466 no
H57A C57 H57C 109.470 no
H57B C57 H57C 109.472 no
C55 C58 H58A 109.461 no
C55 C58 H58B 109.476 no
C55 C58 H58C 109.466 no
H58A C58 H58B 109.481 no
H58A C58 H58C 109.462 no
H58B C58 H58C 109.481 no
C60 C61 H61 119.009 no
C62 C61 H61 119.010 no
C61 C62 H62 120.304 no
C63 C62 H62 120.302 no
C62 C63 H63 119.413 no
C64 C63 H63 119.414 no
C66 C67 H67 118.629 no
C68 C67 H67 118.637 no
C68 C69 H69 118.771 no
C70 C69 H69 118.766 no
C66 C71 H71A 109.470 no
C66 C71 H71B 109.477 no
C66 C71 H71C 109.463 no
H71A C71 H71B 109.478 no
H71A C71 H71C 109.476 no
H71B C71 H71C 109.463 no
C70 C73 H73A 109.474 no
C70 C73 H73B 109.470 no
C70 C73 H73C 109.473 no
H73A C73 H73B 109.470 no
H73A C73 H73C 109.471 no
H73B C73 H73C 109.470 no
C75 C76 H76 119.186 no
C77 C76 H76 119.186 no
C77 C78 H78 118.879 no
C79 C78 H78 118.865 no
C75 C80 H80A 109.469 no
C75 C80 H80B 109.470 no
C75 C80 H80C 109.489 no
H80A C80 H80B 109.467 no
H80A C80 H80C 109.467 no
H80B C80 H80C 109.465 no
C77 C81 H81A 109.470 no
C77 C81 H81B 109.468 no
C77 C81 H81C 109.478 no
H81A C81 H81B 109.465 no
H81A C81 H81C 109.471 no
H81B C81 H81C 109.475 no
C79 C82 H82A 109.469 no
C79 C82 H82B 109.472 no
C79 C82 H82C 109.463 no
H82A C82 H82B 109.479 no
H82A C82 H82C 109.473 no
H82B C82 H82C 109.471 no
C84 C85 H85 118.910 no
C86 C85 H85 118.898 no
C86 C87 H87 118.666 no
C88 C87 H87 118.659 no
C84 C89 H89 107.245 no
C90 C89 H89 107.235 no
C92 C89 H89 107.246 no
C89 C90 H90A 109.478 no
C89 C90 H90B 109.467 no
C89 C90 H90C 109.468 no
H90A C90 H90B 109.475 no
H90A C90 H90C 109.472 no
H90B C90 H90C 109.467 no
C86 C91 H91 107.514 no
C93 C91 H91 107.516 no
C94 C91 H91 107.498 no
C89 C92 H92A 109.473 no
C89 C92 H92B 109.454 no
C89 C92 H92C 109.473 no
H92A C92 H92B 109.475 no
H92A C92 H92C 109.483 no
H92B C92 H92C 109.469 no
C91 C93 H93A 109.470 no
C91 C93 H93B 109.472 no
C91 C93 H93C 109.472 no
H93A C93 H93B 109.473 no
H93A C93 H93C 109.464 no
H93B C93 H93C 109.476 no
C91 C94 H94A 109.477 no
C91 C94 H94B 109.467 no
C91 C94 H94C 109.467 no
H94A C94 H94B 109.473 no
H94A C94 H94C 109.470 no
H94B C94 H94C 109.473 no
C88 C95 H95 107.368 no
C96 C95 H95 107.369 no
C97 C95 H95 107.360 no
C95 C96 H96A 109.471 no
C95 C96 H96B 109.472 no
C95 C96 H96C 109.464 no
H96A C96 H96B 109.466 no
H96A C96 H96C 109.480 no
H96B C96 H96C 109.475 no
C95 C97 H97A 109.469 no
C95 C97 H97B 109.475 no
C95 C97 H97C 109.472 no
H97A C97 H97B 109.466 no
H97A C97 H97C 109.470 no
H97B C97 H97C 109.476 no

loop_
_geom_bond_atom_site_label_1
_geom_bond_atom_site_label_2
_geom_bond_distance
_geom_bond_publ_flag
Fe1 Fe2 2.7409(7) yes
Fe1 Fe3 2.6896(8) yes
Fe1 V1 2.6422(9) yes
Fe1 S1 2.2843(11) yes
Fe1 S2 2.2486(13) yes
Fe1 S3 2.2525(11) yes
Fe1 S5 2.3118(11) yes
Fe2 Fe3 2.7330(8) yes
Fe2 V1 2.6873(10) yes
Fe2 S1 2.2447(11) yes
Fe2 S3 2.2577(11) yes
Fe2 S4 2.2710(12) yes
Fe2 S6 2.2243(13) yes
Fe3 V1 2.6581(9) yes
Fe3 S2 2.2686(11) yes
Fe3 S3 2.2510(13) yes
Fe3 S4 2.2674(10) yes
Fe3 S7 2.2232(13) yes
Fe4 S5 2.3327(12) yes
Fe4 O2 1.911(3) yes
Fe4 O3 2.001(3) yes
V1 S1 2.2112(13) yes
V1 S2 2.2384(12) yes
V1 S4 2.2466(12) yes
V1 O1 1.786(3) yes
S5 C35 1.778(4) yes
S6 C59 1.789(4) yes
S7 C83 1.791(5) yes
P1 O3 1.526(3) yes
P1 C6 1.799(5) yes
P1 C15 1.801(4) yes
P1 C26 1.792(5) yes
O1 C1 1.348(5) yes
O2 C21 1.334(5) yes
C1 C2 1.412(6) yes
C1 C6 1.414(6) yes
C2 C3 1.406(7) yes
C2 C7 1.536(6) yes
C3 C4 1.375(7) yes
C4 C5 1.378(7) yes
C4 C11 1.555(8) yes
C5 C6 1.398(6) yes
C7 C8 1.531(6) yes
C7 C9 1.527(7) yes
C7 C10 1.552(7) yes
C11 C12B 1.565(13) yes
C11 C12A 1.596(13) yes
C11 C13B 1.33(2) yes
C11 C13A 1.695(13) yes
C11 C14B 1.811(19) yes
C11 C14A 1.470(12) yes
C12B C12A 0.644(17) yes
C13B C13A 0.69(3) yes
C13B C14A 1.93(3) yes
C14B C14A 0.83(3) yes
C15 C16 1.402(6) yes
C15 C20 1.376(6) yes
C16 C17 1.385(6) yes
C17 C18 1.378(7) yes
C18 C19 1.367(7) yes
C19 C20 1.399(6) yes
C21 C22 1.415(7) yes
C21 C26 1.406(7) yes
C22 C23 1.390(6) yes
C22 C27 1.542(8) yes
C23 C24 1.388(7) yes
C24 C25 1.396(6) yes
C24 C31 1.536(6) yes
C25 C26 1.388(6) yes
C27 C28 1.543(9) yes
C27 C29 1.544(7) yes
C27 C30 1.536(7) yes
C31 C32 1.552(8) yes
C31 C33 1.518(7) yes
C31 C34 1.531(8) yes
C35 C36 1.388(6) yes
C35 C40 1.400(6) yes
C36 C37 1.400(6) yes
C36 C41 1.507(6) yes
C37 C38 1.383(7) yes
C38 C39 1.378(6) yes
C39 C40 1.390(6) yes
C40 C50 1.506(6) yes
C41 C42 1.409(6) yes
C41 C46 1.409(7) yes
C42 C43 1.393(7) yes
C42 C47 1.530(7) yes
C43 C44 1.382(8) yes
C44 C45 1.377(8) yes
C44 C48 1.506(8) yes
C45 C46 1.374(7) yes
C46 C49 1.490(8) yes
C50 C51 1.416(7) yes
C50 C55 1.390(7) yes
C51 C52 1.394(7) yes
C51 C56 1.515(7) yes
C52 C53 1.391(7) yes
C53 C54 1.391(7) yes
C53 C57 1.503(7) yes
C54 C55 1.372(6) yes
C55 C58 1.502(7) yes
C59 C60 1.412(7) yes
C59 C64 1.410(6) yes
C60 C61 1.380(6) yes
C60 C65 1.502(6) yes
C61 C62 1.379(6) yes
C62 C63 1.376(7) yes
C63 C64 1.395(6) yes
C64 C74 1.505(7) yes
C65 C66 1.391(6) yes
C65 C70 1.413(7) yes
C66 C67 1.399(7) yes
C66 C71 1.491(7) yes
C67 C68 1.386(9) yes
C68 C69 1.394(8) yes
C68 C72B 1.508(12) yes
C68 C72A 1.60(3) yes
C69 C70 1.390(7) yes
C70 C73 1.507(7) yes
C72B C72A 0.62(3) yes
C74 C75 1.411(7) yes
C74 C79 1.407(7) yes
C75 C76 1.376(8) yes
C75 C80 1.526(7) yes
C76 C77 1.362(8) yes
C77 C78 1.376(9) yes
C77 C81 1.507(9) yes
C78 C79 1.381(8) yes
C79 C82 1.516(8) yes
C83 C84 1.404(7) yes
C83 C88 1.402(6) yes
C84 C85 1.404(7) yes
C84 C89 1.526(6) yes
C85 C86 1.367(6) yes
C86 C87 1.394(7) yes
C86 C91 1.516(8) yes
C87 C88 1.390(7) yes
C88 C95 1.519(7) yes
C89 C90 1.517(8) yes
C89 C92 1.513(8) yes
C91 C93 1.535(9) yes
C91 C94 1.486(9) yes
C95 C96 1.531(8) yes
C95 C97 1.527(8) yes
C98 C99 1.19(3) yes
C99 C100 1.567(18) yes
C100 C101 1.57(2) yes
C101 C102 1.50(3) yes
C102 C103 1.42(4) yes
C104 C105 1.46(4) yes
C105 C106 1.49(3) yes
C106 C107 1.30(3) yes
C107 C108 1.47(3) yes
C109 C110 1.37(3) yes
C110 C111 1.46(3) yes
C111 C112 1.49(4) yes
C112 C113 1.47(3) yes
C3 H3 0.930 no
C5 H5 0.930 no
C8 H8A 0.960 no
C8 H8B 0.960 no
C8 H8C 0.960 no
C9 H9A 0.960 no
C9 H9B 0.960 no
C9 H9C 0.960 no
C10 H10A 0.960 no
C10 H10B 0.960 no
C10 H10C 0.960 no
C16 H16 0.930 no
C17 H17 0.930 no
C18 H18 0.930 no
C19 H19 0.930 no
C20 H20 0.930 no
C23 H23 0.930 no
C25 H25 0.930 no
C28 H28A 0.960 no
C28 H28B 0.960 no
C28 H28C 0.960 no
C29 H29A 0.960 no
C29 H29B 0.960 no
C29 H29C 0.960 no
C30 H30A 0.960 no
C30 H30B 0.960 no
C30 H30C 0.960 no
C32 H32A 0.960 no
C32 H32B 0.960 no
C32 H32C 0.960 no
C33 H33A 0.960 no
C33 H33B 0.960 no
C33 H33C 0.960 no
C34 H34A 0.960 no
C34 H34B 0.960 no
C34 H34C 0.960 no
C37 H37 0.930 no
C38 H38 0.930 no
C39 H39 0.930 no
C43 H43 0.930 no
C45 H45 0.930 no
C47 H47A 0.960 no
C47 H47B 0.960 no
C47 H47C 0.960 no
C48 H48A 0.960 no
C48 H48B 0.960 no
C48 H48C 0.960 no
C49 H49A 0.960 no
C49 H49B 0.960 no
C49 H49C 0.960 no
C52 H52 0.930 no
C54 H54 0.930 no
C56 H56A 0.960 no
C56 H56B 0.960 no
C56 H56C 0.960 no
C57 H57A 0.960 no
C57 H57B 0.960 no
C57 H57C 0.960 no
C58 H58A 0.960 no
C58 H58B 0.960 no
C58 H58C 0.960 no
C61 H61 0.930 no
C62 H62 0.930 no
C63 H63 0.930 no
C67 H67 0.930 no
C69 H69 0.930 no
C71 H71A 0.960 no
C71 H71B 0.960 no
C71 H71C 0.960 no
C73 H73A 0.960 no
C73 H73B 0.960 no
C73 H73C 0.960 no
C76 H76 0.930 no
C78 H78 0.930 no
C80 H80A 0.960 no
C80 H80B 0.960 no
C80 H80C 0.960 no
C81 H81A 0.960 no
C81 H81B 0.960 no
C81 H81C 0.960 no
C82 H82A 0.960 no
C82 H82B 0.960 no
C82 H82C 0.960 no
C85 H85 0.930 no
C87 H87 0.930 no
C89 H89 0.980 no
C90 H90A 0.960 no
C90 H90B 0.960 no
C90 H90C 0.960 no
C91 H91 0.980 no
C92 H92A 0.960 no
C92 H92B 0.960 no
C92 H92C 0.960 no
C93 H93A 0.960 no
C93 H93B 0.960 no
C93 H93C 0.960 no
C94 H94A 0.960 no
C94 H94B 0.960 no
C94 H94C 0.960 no
C95 H95 0.980 no
C96 H96A 0.960 no
C96 H96B 0.960 no
C96 H96C 0.960 no
C97 H97A 0.960 no
C97 H97B 0.960 no
C97 H97C 0.960 no

loop_
_geom_contact_atom_site_label_1
_geom_contact_atom_site_label_2
_geom_contact_distance
_geom_contact_publ_flag
_geom_contact_site_symmetry_2
Fe1 C50 3.376(4) no .
Fe1 C51 3.584(5) no .
Fe4 S1 3.3637(12) no .
Fe4 C26 3.317(4) no .
Fe4 C36 3.337(4) no .
Fe4 C41 2.597(4) no .
Fe4 C42 2.480(4) no .
Fe4 C43 2.958(5) no .
Fe4 C44 3.463(5) no .
Fe4 C45 3.523(5) no .
Fe4 C46 3.162(5) no .
Fe4 C47 3.149(5) no .
V1 O3 3.449(3) no .
S1 O3 3.480(3) no .
S1 C21 3.202(4) no .
S1 C22 3.418(4) no .
S1 C26 3.339(4) no .
S3 C53 3.475(5) no .
S3 C54 3.306(4) no .
S3 C55 3.591(4) no .
S3 C71 3.589(6) no .
S4 C75 3.558(5) no .
S5 C41 3.003(4) no .
S5 C46 3.536(5) no .
S5 C50 3.200(4) no .
S6 C65 3.104(5) no .
S6 C70 3.414(6) no .
S6 C73 3.442(7) no .
S6 C74 3.123(5) no .
S6 C79 3.448(5) no .
S6 C82 3.542(5) no .
S7 C89 3.138(5) no .
S7 C95 3.101(5) no .
S7 C96 3.596(6) no .
P1 O1 3.003(3) no .
P1 O2 2.928(4) no .
O1 O3 3.082(4) no .
O1 C7 2.927(5) no .
O1 C8 3.057(6) no .
O1 C10 3.073(5) no .
O1 C25 3.286(5) no .
O1 C26 3.401(5) no .
O2 C15 3.365(5) no .
O2 C20 3.473(6) no .
O2 C27 2.931(6) no .
O2 C29 3.030(7) no .
O2 C30 3.056(7) no .
O2 C42 3.566(5) no .
O2 C43 3.261(5) no .
O2 C44 3.145(6) no .
O2 C45 3.338(5) no .
O3 C1 3.310(5) no .
O3 C16 3.142(5) no .
O3 C21 3.173(5) no .
O3 C47 3.556(5) no .
C1 C4 2.803(7) no .
C1 C8 3.115(6) no .
C1 C10 3.152(6) no .
C1 C25 3.431(7) no .
C1 C26 3.571(6) no .
C2 C5 2.817(6) no .
C3 C6 2.760(6) no .
C3 C9 2.853(7) no .
C3 C12B 2.895(14) no .
C3 C12A 2.871(13) no .
C3 C14B 3.514(18) no .
C5 C13B 2.97(2) no .
C5 C13A 3.111(12) no .
C5 C14B 3.17(2) no .
C5 C14A 2.977(13) no .
C5 C15 3.021(6) no .
C5 C16 3.319(6) no .
C6 C16 3.413(6) no .
C6 C25 3.129(6) no .
C15 C18 2.783(6) no .
C15 C21 3.574(6) no .
C16 C19 2.748(7) no .
C17 C20 2.775(7) no .
C20 C26 3.257(6) no .
C21 C24 2.837(6) no .
C21 C29 3.095(8) no .
C21 C30 3.137(8) no .
C22 C25 2.813(7) no .
C23 C26 2.729(7) no .
C23 C28 2.849(9) no .
C23 C30 3.582(7) no .
C23 C32 2.871(7) no .
C23 C33 3.526(7) no .
C25 C33 3.139(7) no .
C25 C34 2.988(7) no .
C35 C38 2.767(6) no .
C35 C42 3.463(6) no .
C35 C46 3.401(7) no .
C35 C49 3.497(7) no .
C35 C51 3.486(6) no .
C35 C55 3.409(6) no .
C35 C58 3.458(7) no .
C36 C39 2.770(6) no .
C36 C47 2.956(7) no .
C36 C49 2.911(8) no .
C37 C40 2.800(6) no .
C37 C42 3.319(6) no .
C37 C46 3.350(7) no .
C37 C47 3.475(7) no .
C37 C49 3.554(8) no .
C39 C51 3.233(6) no .
C39 C55 3.390(6) no .
C39 C56 3.374(7) no .
C40 C56 2.929(7) no .
C40 C58 2.923(7) no .
C41 C44 2.812(7) no .
C42 C45 2.761(7) no .
C43 C46 2.770(7) no .
C50 C53 2.805(6) no .
C51 C54 2.783(7) no .
C52 C55 2.764(7) no .
C59 C62 2.790(6) no .
C59 C66 3.539(6) no .
C59 C70 3.295(7) no .
C59 C73 3.330(8) no .
C59 C75 3.535(7) no .
C59 C79 3.307(7) no .
C59 C82 3.379(6) no .
C60 C63 2.786(6) no .
C60 C71 2.945(6) no .
C60 C73 2.933(7) no .
C61 C64 2.776(7) no .
C61 C66 3.193(6) no .
C61 C70 3.476(7) no .
C61 C71 3.260(7) no .
C63 C75 3.254(8) no .
C63 C79 3.491(7) no .
C63 C80 3.301(8) no .
C64 C80 2.937(8) no .
C64 C82 2.951(6) no .
C65 C68 2.822(7) no .
C66 C69 2.777(8) no .
C67 C70 2.771(7) no .
C74 C77 2.792(7) no .
C75 C78 2.749(7) no .
C76 C79 2.771(8) no .
C83 C86 2.811(7) no .
C83 C92 3.374(8) no .
C83 C96 3.320(7) no .
C84 C87 2.767(6) no .
C85 C88 2.783(7) no .
C85 C90 2.930(7) no .
C85 C92 3.258(8) no .
C85 C93 3.079(8) no .
C85 C94 3.133(8) no .
C87 C94 3.533(9) no .
C87 C96 3.302(8) no .
C87 C97 2.952(8) no .
C98 C101 3.59(3) no .
C104 C107 2.90(4) no .
C109 C112 2.89(3) no .
C110 C113 3.51(3) no .
S3 C57 3.596(6) no 2_556
C9 C49 3.532(8) no 1_655
C49 C9 3.532(8) no 1_455
C57 S3 3.596(6) no 2_556
C57 C80 3.533(7) no 2_556
C80 C57 3.533(7) no 2_556
Fe3 H89 3.2228 no .
Fe3 H95 3.5055 no .
Fe4 H30A 3.0188 no .
Fe4 H43 3.4389 no .
Fe4 H47A 2.8341 no .
Fe4 H47C 3.5652 no .
V1 H8B 2.8236 no .
V1 H10C 3.1228 no .
S1 H30A 3.5580 no .
S1 H30B 3.1520 no .
S2 H8B 3.1144 no .
S2 H56A 2.9083 no .
S2 H89 2.8854 no .
S2 H90A 3.1055 no .
S3 H54 3.5048 no .
S3 H71A 2.7216 no .
S4 H8B 3.4026 no .
S4 H10C 2.9338 no .
S4 H80A 2.9517 no .
S4 H95 3.3078 no .
S5 H30A 3.2507 no .
S5 H49C 3.2989 no .
S5 H58C 3.1565 no .
S6 H32C 3.5114 no .
S6 H73A 3.3513 no .
S6 H73C 3.0639 no .
S6 H82B 3.4183 no .
S6 H82C 3.2206 no .
S7 H57B 2.9684 no .
S7 H89 2.6370 no .
S7 H92C 3.2346 no .
S7 H95 2.6259 no .
S7 H96A 3.0762 no .
P1 H5 2.8512 no .
P1 H16 2.8173 no .
P1 H20 2.9122 no .
P1 H25 2.8641 no .
O1 H8B 2.4070 no .
O1 H8C 3.5561 no .
O1 H10B 3.5827 no .
O1 H10C 2.4288 no .
O1 H25 2.9976 no .
O1 H34A 3.4190 no .
O2 H20 3.2039 no .
O2 H29A 3.5013 no .
O2 H29B 2.3766 no .
O2 H30A 2.4161 no .
O2 H30B 3.5190 no .
O2 H48B 3.4056 no .
O3 H16 2.8747 no .
O3 H47A 3.0174 no .
O3 H47C 3.5764 no .
C1 H3 3.2308 no .
C1 H5 3.2607 no .
C1 H8B 2.8060 no .
C1 H8C 3.3834 no .
C1 H10B 3.4396 no .
C1 H10C 2.8463 no .
C1 H25 2.8699 no .
C2 H8A 3.3462 no .
C2 H8B 2.6801 no .
C2 H8C 2.7213 no .
C2 H9A 3.3606 no .
C2 H9B 2.7431 no .
C2 H9C 2.7085 no .
C2 H10A 3.3540 no .
C2 H10B 2.7296 no .
C2 H10C 2.6859 no .
C3 H5 3.2031 no .
C3 H8C 3.5409 no .
C3 H9B 2.7887 no .
C3 H9C 2.7103 no .
C3 H10B 3.5362 no .
C5 H3 3.1955 no .
C5 H16 3.2824 no .
C5 H25 3.4197 no .
C6 H16 3.2626 no .
C6 H25 2.6614 no .
C7 H3 2.6898 no .
C8 H9A 2.6212 no .
C8 H9B 2.5918 no .
C8 H9C 3.2848 no .
C8 H10A 2.6842 no .
C8 H10B 3.3592 no .
C8 H10C 2.7608 no .
C8 H93B 3.3325 no .
C9 H3 2.4433 no .
C9 H8A 2.6175 no .
C9 H8B 3.2841 no .
C9 H8C 2.5973 no .
C9 H10A 2.6658 no .
C9 H10B 2.6549 no .
C9 H10C 3.3206 no .
C9 H93B 3.1690 no .
C10 H8A 2.6825 no .
C10 H8B 2.7528 no .
C10 H8C 3.3636 no .
C10 H9A 2.6292 no .
C10 H9B 3.3250 no .
C10 H9C 2.6799 no .
C10 H34A 3.2728 no .
C10 H81B 3.3912 no .
C11 H3 2.6968 no .
C11 H5 2.6433 no .
C12B H3 2.4996 no .
C12A H3 2.4477 no .
C13B H5 2.7508 no .
C13A H5 2.9744 no .
C14B H5 3.1040 no .
C14A H5 2.7471 no .
C15 H5 2.5284 no .
C15 H17 3.2597 no .
C15 H19 3.2340 no .
C15 H43 3.1835 no .
C16 H5 2.7841 no .
C16 H18 3.2295 no .
C16 H20 3.2385 no .
C16 H43 3.0078 no .
C16 H47C 3.0828 no .
C17 H5 3.5657 no .
C17 H19 3.2136 no .
C17 H43 3.0603 no .
C17 H47C 3.4614 no .
C18 H16 3.2266 no .
C18 H20 3.2411 no .
C18 H43 3.2571 no .
C18 H48C 3.3840 no .
C19 H17 3.2156 no .
C19 H43 3.3749 no .
C19 H48C 2.9200 no .
C20 H5 3.1706 no .
C20 H16 3.2315 no .
C20 H18 3.2447 no .
C20 H43 3.3632 no .
C20 H48C 3.3292 no .
C21 H20 3.1094 no .
C21 H23 3.2277 no .
C21 H25 3.2697 no .
C21 H29A 3.3392 no .
C21 H29B 2.7898 no .
C21 H30A 2.8492 no .
C21 H30B 3.3849 no .
C22 H28A 2.7454 no .
C22 H28B 2.7507 no .
C22 H28C 3.3805 no .
C22 H29A 2.6957 no .
C22 H29B 2.6796 no .
C22 H29C 3.3440 no .
C22 H30A 2.7052 no .
C22 H30B 2.7102 no .
C22 H30C 3.3550 no .
C23 H25 3.2129 no .
C23 H28A 2.7324 no .
C23 H28B 2.7704 no .
C23 H29A 3.5455 no .
C23 H30B 3.4875 no .
C23 H32B 2.7371 no .
C23 H32C 2.8061 no .
C23 H33B 3.4118 no .
C24 H32A 3.3662 no .
C24 H32B 2.7393 no .
C24 H32C 2.7153 no .
C24 H33A 2.6524 no .
C24 H33B 2.6910 no .
C24 H33C 3.3261 no .
C24 H34A 2.6797 no .
C24 H34B 3.3341 no .
C24 H34C 2.6809 no .
C25 H23 3.2018 no .
C25 H33A 2.8381 no .
C25 H33B 3.4509 no .
C25 H34A 2.6894 no .
C25 H34C 3.1913 no .
C26 H20 2.8226 no .
C27 H23 2.6569 no .
C28 H23 2.4160 no .
C28 H29A 2.6980 no .
C28 H29B 3.3434 no .
C28 H29C 2.6738 no .
C28 H30A 3.3144 no .
C28 H30B 2.6570 no .
C28 H30C 2.6262 no .
C28 H73A 3.4575 no .
C29 H28A 3.3436 no .
C29 H28B 2.6884 no .
C29 H28C 2.6829 no .
C29 H30A 2.6914 no .
C29 H30B 3.3449 no .
C29 H30C 2.6874 no .
C29 H48B 3.3739 no .
C30 H28A 2.6551 no .
C30 H28B 3.3130 no .
C30 H28C 2.6313 no .
C30 H29A 3.3431 no .
C30 H29B 2.7053 no .
C30 H29C 2.6775 no .
C30 H49A 3.3249 no .
C31 H23 2.6951 no .
C31 H25 2.6831 no .
C32 H23 2.4686 no .
C32 H33A 3.3375 no .
C32 H33B 2.6688 no .
C32 H33C 2.6828 no .
C32 H34A 3.3282 no .
C32 H34B 2.6530 no .
C32 H34C 2.6621 no .
C32 H82B 3.0318 no .
C33 H25 3.0241 no .
C33 H32A 2.6899 no .
C33 H32B 2.6778 no .
C33 H32C 3.3311 no .
C33 H34A 2.6834 no .
C33 H34B 2.6765 no .
C33 H34C 3.3252 no .
C34 H10C 3.3021 no .
C34 H25 2.8018 no .
C34 H32A 2.6521 no .
C34 H32B 3.3240 no .
C34 H32C 2.6732 no .
C34 H33A 2.6988 no .
C34 H33B 3.3269 no .
C34 H33C 2.6555 no .
C35 H37 3.2465 no .
C35 H39 3.2307 no .
C35 H47A 3.2600 no .
C35 H49C 2.8111 no .
C35 H56C 3.0168 no .
C35 H58C 2.7484 no .
C36 H38 3.2487 no .
C36 H47A 2.9019 no .
C36 H47B 2.8751 no .
C36 H49A 3.5899 no .
C36 H49B 3.5090 no .
C36 H49C 2.4008 no .
C37 H39 3.2257 no .
C37 H47B 2.9904 no .
C37 H49C 2.9861 no .
C38 H56C 3.5783 no .
C39 H37 3.2305 no .
C39 H56C 2.7971 no .
C39 H58C 3.1572 no .
C40 H38 3.2510 no .
C40 H56B 3.5265 no .
C40 H56C 2.4367 no .
C40 H58A 3.5176 no .
C40 H58C 2.4203 no .
C41 H37 2.6333 no .
C41 H43 3.2489 no .
C41 H45 3.2314 no .
C41 H47A 2.7967 no .
C41 H47B 2.7883 no .
C41 H47C 3.3295 no .
C41 H49A 3.1253 no .
C41 H49B 3.1153 no .
C41 H49C 2.5351 no .
C42 H37 3.2881 no .
C43 H45 3.1959 no .
C43 H47A 3.1656 no .
C43 H47B 3.1120 no .
C43 H47C 2.5679 no .
C43 H48A 3.1267 no .
C43 H48B 3.1174 no .
C43 H48C 2.5572 no .
C44 H29B 3.3369 no .
C45 H29B 3.1637 no .
C45 H30A 3.4958 no .
C45 H43 3.1982 no .
C45 H48A 2.7509 no .
C45 H48B 2.7626 no .
C45 H48C 3.2855 no .
C45 H49A 2.7309 no .
C45 H49B 2.7402 no .
C45 H49C 3.2679 no .
C46 H30A 3.3567 no .
C46 H37 3.3494 no .
C47 H16 3.5071 no .
C47 H37 3.5192 no .
C47 H43 2.6599 no .
C48 H29B 3.3240 no .
C48 H43 2.6541 no .
C48 H45 2.6438 no .
C49 H30A 3.4468 no .
C49 H45 2.6246 no .
C50 H39 2.6128 no .
C50 H52 3.2438 no .
C50 H54 3.2216 no .
C50 H56A 3.1696 no .
C50 H56B 3.1593 no .
C50 H56C 2.5964 no .
C50 H58A 3.1170 no .
C50 H58B 3.1039 no .
C50 H58C 2.5298 no .
C51 H39 3.1733 no .
C52 H54 3.2157 no .
C52 H56A 2.7709 no .
C52 H56B 2.7636 no .
C52 H56C 3.3036 no .
C52 H57A 2.7468 no .
C52 H57B 2.7536 no .
C52 H57C 3.2894 no .
C52 H89 3.2569 no .
C54 H52 3.2143 no .
C54 H57A 3.1552 no .
C54 H57B 3.1198 no .
C54 H57C 2.5798 no .
C54 H58A 2.7410 no .
C54 H58B 2.7346 no .
C54 H58C 3.2715 no .
C54 H71C 3.5448 no .
C55 H39 3.3913 no .
C56 H39 3.4060 no .
C56 H52 2.6586 no .
C56 H89 3.5252 no .
C56 H90C 3.2466 no .
C57 H52 2.6426 no .
C57 H54 2.6800 no .
C58 H54 2.6285 no .
C58 H67 3.1935 no .
C58 H71C 3.4907 no .
C59 H61 3.2415 no .
C59 H63 3.2558 no .
C59 H71A 3.4675 no .
C59 H73C 2.6463 no .
C59 H80C 3.2067 no .
C59 H82C 2.7324 no .
C60 H62 3.2482 no .
C60 H71A 2.8953 no .
C60 H71B 2.8721 no .
C60 H73A 3.5963 no .
C60 H73B 3.5492 no .
C60 H73C 2.4338 no .
C60 H82C 3.5765 no .
C61 H63 3.2169 no .
C61 H71A 3.3716 no .
C61 H71B 2.7611 no .
C61 H73C 3.2106 no .
C62 H80C 3.5036 no .
C63 H61 3.2141 no .
C63 H80C 2.6414 no .
C63 H82C 3.1740 no .
C64 H62 3.2530 no .
C64 H73C 3.5088 no .
C64 H80A 3.5672 no .
C64 H80B 3.5850 no .
C64 H80C 2.4324 no .
C64 H82A 3.5969 no .
C64 H82B 3.5843 no .
C64 H82C 2.4523 no .
C65 H61 2.6152 no .
C65 H67 3.2361 no .
C65 H69 3.2501 no .
C65 H71A 2.7699 no .
C65 H71B 2.7670 no .
C65 H71C 3.2946 no .
C65 H73A 3.1564 no .
C65 H73B 3.1366 no .
C65 H73C 2.5712 no .
C66 H58B 3.4534 no .
C66 H61 3.0818 no .
C67 H58B 2.9665 no .
C67 H69 3.2114 no .
C67 H71A 3.1014 no .
C67 H71B 3.0946 no .
C67 H71C 2.5034 no .
C69 H30B 3.4921 no .
C69 H30C 3.5993 no .
C69 H67 3.2117 no .
C69 H73A 2.7446 no .
C69 H73B 2.7509 no .
C69 H73C 3.2882 no .
C70 H61 3.5497 no .
C71 H54 3.5088 no .
C71 H58B 3.3458 no .
C71 H61 3.1499 no .
C71 H67 2.6072 no .
C72B H30C 3.5967 no .
C72B H67 2.6285 no .
C72B H69 2.7034 no .
C73 H28A 3.5391 no .
C73 H69 2.6397 no .
C73 H82C 3.5748 no .
C74 H63 2.6363 no .
C74 H76 3.2480 no .
C74 H78 3.2367 no .
C74 H80A 3.1468 no .
C74 H80B 3.1553 no .
C74 H80C 2.5713 no .
C74 H82A 3.1422 no .
C74 H82B 3.1497 no .
C74 H82C 2.5705 no .
C75 H63 3.1705 no .
C76 H78 3.1923 no .
C76 H80A 2.7517 no .
C76 H80B 2.7627 no .
C76 H80C 3.2910 no .
C76 H81A 2.7377 no .
C76 H81B 2.7251 no .
C76 H81C 3.2639 no .
C76 H97B 3.5776 no .
C76 H97C 3.3950 no .
C78 H34B 3.4071 no .
C78 H34C 3.4538 no .
C78 H76 3.1957 no .
C78 H81A 3.1181 no .
C78 H81B 3.1083 no .
C78 H81C 2.5463 no .
C78 H82A 2.7639 no .
C78 H82B 2.7562 no .
C78 H82C 3.2926 no .
C79 H63 3.5638 no .
C80 H63 3.2404 no .
C80 H76 2.6473 no .
C80 H95 3.2896 no .
C81 H34B 3.4603 no .
C81 H76 2.6243 no .
C81 H78 2.6418 no .
C82 H32C 3.2852 no .
C82 H73C 3.5260 no .
C82 H78 2.6507 no .
C83 H8A 3.3829 no .
C83 H85 3.2535 no .
C83 H87 3.2354 no .
C83 H89 2.6193 no .
C83 H92C 3.1344 no .
C83 H95 2.6141 no .
C83 H96A 3.0947 no .
C84 H8A 3.4240 no .
C84 H90A 2.7206 no .
C84 H90B 2.7276 no .
C84 H90C 3.3527 no .
C84 H92A 3.3114 no .
C84 H92B 2.6993 no .
C84 H92C 2.6207 no .
C85 H8A 3.2428 no .
C85 H8C 3.5107 no .
C85 H87 3.2005 no .
C85 H89 3.2740 no .
C85 H90A 3.0825 no .
C85 H90B 2.6611 no .
C85 H91 3.2838 no .
C85 H92B 3.0516 no .
C85 H92C 3.5418 no .
C85 H93A 2.8262 no .
C85 H93B 3.3018 no .
C85 H94A 3.3956 no .
C85 H94B 2.8823 no .
C86 H8A 3.0379 no .
C86 H93A 2.7288 no .
C86 H93B 2.7095 no .
C86 H93C 3.3483 no .
C86 H94A 2.6822 no .
C86 H94B 2.6960 no .
C86 H94C 3.3207 no .
C87 H8A 2.9762 no .
C87 H85 3.2059 no .
C87 H91 2.5368 no .
C87 H93B 3.5622 no .
C87 H94A 3.4270 no .
C87 H95 3.2584 no .
C87 H96B 3.0789 no .
C87 H97A 2.7129 no .
C87 H97B 3.0823 no .
C88 H8A 3.1712 no .
C88 H96A 2.6719 no .
C88 H96B 2.6672 no .
C88 H96C 3.3189 no .
C88 H97A 2.7598 no .
C88 H97B 2.7563 no .
C88 H97C 3.3705 no .
C89 H52 3.3243 no .
C89 H56A 3.3650 no .
C89 H85 2.6352 no .
C90 H56A 3.0904 no .
C90 H85 2.6251 no .
C90 H92A 2.7026 no .
C90 H92B 2.7157 no .
C90 H92C 3.3384 no .
C91 H85 2.6527 no .
C91 H87 2.6579 no .
C92 H52 3.1929 no .
C92 H85 3.2546 no .
C92 H90A 3.3368 no .
C92 H90B 2.7387 no .
C92 H90C 2.6825 no .
C93 H8C 3.5593 no .
C93 H85 2.9007 no .
C93 H94A 3.2995 no .
C93 H94B 2.6706 no .
C93 H94C 2.6065 no .
C94 H85 3.0168 no .
C94 H93A 2.6821 no .
C94 H93B 3.2897 no .
C94 H93C 2.6193 no .
C95 H80A 3.3663 no .
C95 H87 2.6386 no .
C96 H87 3.3366 no .
C96 H97A 2.7228 no .
C96 H97B 3.3387 no .
C96 H97C 2.6666 no .
C97 H76 3.0215 no .
C97 H87 2.6201 no .
C97 H96A 3.3354 no .
C97 H96B 2.7494 no .
C97 H96C 2.6440 no .
C72A H67 2.8345 no .
C72A H69 2.5990 no .
H3 H9A 3.3886 no .
H3 H9B 2.2751 no .
H3 H9C 2.1644 no .
H5 H16 2.9624 no .
H5 H20 3.5504 no .
H8A H9A 2.4333 no .
H8A H9B 2.8655 no .
H8A H9C 3.5060 no .
H8A H10A 2.4739 no .
H8A H10B 3.5421 no .
H8A H10C 2.9996 no .
H8A H87 3.3655 no .
H8A H93B 2.9997 no .
H8A H97B 3.4964 no .
H8B H9A 3.5062 no .
H8B H9B 3.4740 no .
H8B H10A 2.9895 no .
H8B H10C 2.6314 no .
H8B H90A 3.3626 no .
H8C H9A 2.8788 no .
H8C H9B 2.3802 no .
H8C H9C 3.4767 no .
H8C H10A 3.5495 no .
H8C H90A 3.2343 no .
H8C H93A 3.4377 no .
H8C H93B 2.8832 no .
H9A H10A 2.4491 no .
H9A H10B 2.8796 no .
H9A H10C 3.5155 no .
H9A H93B 2.8265 no .
H9B H10A 3.5332 no .
H9B H10B 3.5481 no .
H9B H93B 2.6881 no .
H9C H10A 2.9697 no .
H9C H10B 2.4915 no .
H9C H10C 3.5493 no .
H10A H81B 3.0048 no .
H10A H97B 2.8844 no .
H10B H34A 2.9383 no .
H10B H81B 3.2184 no .
H10C H34A 2.7290 no .
H10C H34C 3.1092 no .
H10C H81B 3.3992 no .
H16 H17 2.3118 no .
H16 H43 3.4036 no .
H16 H47A 3.4637 no .
H16 H47C 2.7858 no .
H17 H18 2.3095 no .
H17 H43 3.4879 no .
H17 H47C 3.4585 no .
H18 H19 2.2909 no .
H19 H20 2.3247 no .
H19 H48C 2.8734 no .
H20 H48C 3.5615 no .
H23 H28A 2.1706 no .
H23 H28B 2.2289 no .
H23 H28C 3.3640 no .
H23 H30B 3.5775 no .
H23 H32A 3.4128 no .
H23 H32B 2.1469 no .
H23 H32C 2.3575 no .
H23 H33B 3.4338 no .
H25 H33A 2.4985 no .
H25 H33B 3.5137 no .
H25 H34A 2.2364 no .
H25 H34C 3.1670 no .
H28A H29A 3.5732 no .
H28A H29C 3.5523 no .
H28A H30A 3.5412 no .
H28A H30B 2.4788 no .
H28A H30C 2.9032 no .
H28A H69 3.5955 no .
H28A H73A 2.6332 no .
H28B H29A 2.5215 no .
H28B H29B 3.5700 no .
H28B H29C 2.9418 no .
H28B H30B 3.5400 no .
H28B H30C 3.5052 no .
H28C H29A 2.9691 no .
H28C H29B 3.5545 no .
H28C H29C 2.4896 no .
H28C H30A 3.5087 no .
H28C H30B 2.9132 no .
H28C H30C 2.4205 no .
H28C H69 3.4138 no .
H28C H73A 3.4833 no .
H29A H30A 3.5724 no .
H29A H30C 3.5562 no .
H29A H48B 3.4768 no .
H29B H30A 2.5302 no .
H29B H30B 3.5790 no .
H29B H30C 2.9793 no .
H29B H45 2.9329 no .
H29B H48B 2.5642 no .
H29C H30A 2.9443 no .
H29C H30B 3.5560 no .
H29C H30C 2.4960 no .
H29C H45 3.4889 no .
H30A H45 3.5568 no .
H30A H49A 2.7773 no .
H30B H69 3.5689 no .
H30C H49A 2.9989 no .
H30C H69 3.3736 no .
H32A H33A 3.5696 no .
H32A H33B 2.9502 no .
H32A H33C 2.5146 no .
H32A H34A 3.5335 no .
H32A H34B 2.4563 no .
H32A H34C 2.9187 no .
H32A H78 3.1484 no .
H32A H82B 2.8578 no .
H32B H33A 3.5540 no .
H32B H33B 2.4867 no .
H32B H33C 2.9527 no .
H32B H34B 3.5274 no .
H32B H34C 3.5443 no .
H32B H82B 3.4790 no .
H32C H33B 3.5414 no .
H32C H33C 3.5578 no .
H32C H34A 3.5538 no .
H32C H34B 2.9362 no .
H32C H34C 2.4885 no .
H32C H78 3.5752 no .
H32C H82B 2.4014 no .
H33A H34A 2.5304 no .
H33A H34B 2.9802 no .
H33A H34C 3.5685 no .
H33B H34A 3.5670 no .
H33B H34B 3.5414 no .
H33C H34A 2.9265 no .
H33C H34B 2.4767 no .
H33C H34C 3.5328 no .
H34B H78 3.0959 no .
H34B H81B 3.2762 no .
H34B H81C 3.0569 no .
H34C H78 3.5065 no .
H37 H38 2.3133 no .
H37 H47B 2.9295 no .
H37 H49C 3.3023 no .
H38 H39 2.2959 no .
H39 H56B 3.4637 no .
H39 H56C 3.0291 no .
H39 H58C 3.5056 no .
H43 H47A 3.3305 no .
H43 H47B 3.2805 no .
H43 H47C 2.3453 no .
H43 H48A 3.3039 no .
H43 H48B 3.2963 no .
H43 H48C 2.3439 no .
H45 H48A 2.6770 no .
H45 H48B 2.7049 no .
H45 H48C 3.5518 no .
H45 H49A 2.6620 no .
H45 H49B 2.6765 no .
H45 H49C 3.5348 no .
H49C H58C 3.1792 no .
H52 H56A 2.6956 no .
H52 H56B 2.7093 no .
H52 H56C 3.5680 no .
H52 H57A 2.6759 no .
H52 H57B 2.6924 no .
H52 H57C 3.5535 no .
H52 H89 2.6108 no .
H52 H92A 2.7485 no .
H52 H92C 3.1156 no .
H54 H57A 3.3455 no .
H54 H57B 3.3035 no .
H54 H57C 2.3778 no .
H54 H58A 2.6651 no .
H54 H58B 2.6801 no .
H54 H58C 3.5387 no .
H54 H71A 3.3094 no .
H54 H71C 2.8338 no .
H56A H89 2.7906 no .
H56A H90A 3.1370 no .
H56A H90C 2.4822 no .
H56A H92A 3.4910 no .
H56B H90C 3.1852 no .
H56B H92A 3.4908 no .
H58A H67 3.2315 no .
H58A H71C 3.5295 no .
H58B H67 2.4012 no .
H58B H71A 3.4189 no .
H58B H71C 2.7682 no .
H58C H67 3.5994 no .
H61 H62 2.2999 no .
H61 H71A 3.5109 no .
H61 H71B 2.5067 no .
H62 H63 2.3025 no .
H63 H80B 3.3564 no .
H63 H80C 2.7462 no .
H63 H82C 3.5481 no .
H67 H71A 3.2577 no .
H67 H71B 3.2539 no .
H67 H71C 2.2679 no .
H69 H73A 2.6702 no .
H69 H73B 2.6909 no .
H69 H73C 3.5510 no .
H73C H82B 3.5417 no .
H73C H82C 2.7000 no .
H76 H80A 2.6943 no .
H76 H80B 2.6897 no .
H76 H80C 3.5565 no .
H76 H81A 2.6572 no .
H76 H81B 2.6810 no .
H76 H81C 3.5342 no .
H76 H95 3.3955 no .
H76 H97B 2.7539 no .
H76 H97C 2.4836 no .
H78 H81A 3.2799 no .
H78 H81B 3.2966 no .
H78 H81C 2.3293 no .
H78 H82A 2.7041 no .
H78 H82B 2.6880 no .
H78 H82C 3.5596 no .
H80A H95 2.4743 no .
H80A H97C 3.4454 no .
H80B H95 3.3300 no .
H80B H96C 3.5244 no .
H80B H97C 3.4242 no .
H81B H97B 3.5955 no .
H85 H89 3.5182 no .
H85 H90A 2.8819 no .
H85 H90B 2.0810 no .
H85 H90C 3.4966 no .
H85 H91 3.5665 no .
H85 H92B 2.8666 no .
H85 H93A 2.3870 no .
H85 H93B 3.2814 no .
H85 H94A 3.4552 no .
H85 H94B 2.5253 no .
H87 H91 2.3095 no .
H87 H94A 3.4959 no .
H87 H95 3.5018 no .
H87 H96B 2.9692 no .
H87 H97A 2.1152 no .
H87 H97B 2.8188 no .
H87 H97C 3.5134 no .
H89 H90A 2.3093 no .
H89 H90B 2.8135 no .
H89 H90C 2.3277 no .
H89 H92A 2.3067 no .
H89 H92B 2.8101 no .
H89 H92C 2.3221 no .
H90A H92A 3.5569 no .
H90A H92B 3.5940 no .
H90B H92A 3.0244 no .
H90B H92B 2.5867 no .
H90C H92A 2.5123 no .
H90C H92B 2.9598 no .
H90C H92C 3.5548 no .
H91 H93A 2.8298 no .
H91 H93B 2.3348 no .
H91 H93C 2.3431 no .
H91 H94A 2.2891 no .
H91 H94B 2.7919 no .
H91 H94C 2.2968 no .
H93A H94A 3.5675 no .
H93A H94B 2.5325 no .
H93A H94C 2.9198 no .
H93B H94B 3.5500 no .
H93B H94C 3.4712 no .
H93C H94A 3.4904 no .
H93C H94B 2.9202 no .
H93C H94C 2.3963 no .
H95 H96A 2.3105 no .
H95 H96B 2.8243 no .
H95 H96C 2.3553 no .
H95 H97A 2.8218 no .
H95 H97B 2.3252 no .
H95 H97C 2.3325 no .
H96A H97C 3.5178 no .
H96B H97A 2.6129 no .
H96B H97C 3.0078 no .
H96C H97A 2.9346 no .
H96C H97B 3.5167 no .
H96C H97C 2.4396 no .
S3 H57A 3.5108 no 2_556
S3 H57B 3.5938 no 2_556
S3 H57C 3.1185 no 2_556
S7 H57C 3.3090 no 2_556
S7 H71B 3.5210 no 2_556
S7 H71C 3.4987 no 2_556
C9 H49A 3.3078 no 1_655
C9 H49B 3.0208 no 1_655
C13B H29C 3.3474 no 2_565
C13A H29C 3.5285 no 2_565
C13A H48B 3.5535 no 2_565
C14B H82A 3.3335 no 1_565
C14A H82A 3.0333 no 1_565
C17 H73C 3.2337 no 1_565
C17 H82C 3.1150 no 1_565
C18 H29A 3.2090 no 2_565
C18 H33B 3.4452 no 2_565
C18 H73B 3.5022 no 1_565
C18 H73C 3.4355 no 1_565
C18 H82C 3.5860 no 1_565
C19 H20 3.0268 no 2_565
C19 H29A 3.1307 no 2_565
C20 H19 3.4022 no 2_565
C20 H20 2.9559 no 2_565
C21 H19 3.0090 no 2_565
C22 H18 3.5581 no 2_565
C22 H19 3.0592 no 2_565
C23 H18 3.0740 no 2_565
C23 H19 3.1342 no 2_565
C24 H18 3.4745 no 2_565
C24 H19 3.2157 no 2_565
C25 H19 3.0946 no 2_565
C26 H19 3.0053 no 2_565
C28 H82A 3.5369 no 2_555
C28 H82B 3.4272 no 2_555
C32 H73A 3.5974 no 2_555
C33 H48C 3.5156 no 2_565
C33 H73B 3.4190 no 2_555
C37 H93C 3.5294 no 1_455
C37 H94B 3.5837 no 2_566
C38 H85 3.2338 no 2_566
C38 H90B 3.0967 no 2_566
C38 H93A 3.5682 no 2_566
C38 H93C 3.1234 no 1_455
C38 H94B 3.2817 no 2_566
C39 H90B 3.2053 no 2_566
C39 H93C 3.1851 no 1_455
C39 H94C 3.4567 no 1_455
C47 H61 3.4234 no 1_565
C47 H62 3.4161 no 1_565
C47 H92A 3.4687 no 2_566
C47 H92B 3.2184 no 2_566
C48 H33A 3.4781 no 2_565
C49 H9A 3.5613 no 1_455
C49 H9B 3.0792 no 1_455
C49 H9C 3.3970 no 1_455
C53 H80C 3.3162 no 2_556
C54 H96A 3.5371 no 2_556
C56 H90B 3.4942 no 2_566
C56 H90C 2.9460 no 2_566
C57 H57B 3.4145 no 2_556
C57 H57C 3.4263 no 2_556
C57 H71A 3.1099 no 2_556
C57 H80A 3.4111 no 2_556
C57 H80C 2.8929 no 2_556
C58 H91 2.9150 no 1_455
C58 H93C 3.5672 no 1_455
C58 H94C 3.4631 no 1_455
C58 H96A 3.5435 no 2_556
C58 H96C 3.5837 no 2_556
C59 H17 3.4530 no 1_545
C60 H17 3.3007 no 1_545
C61 H17 3.0584 no 1_545
C61 H47C 3.2282 no 1_545
C61 H92A 3.5617 no 2_556
C61 H92C 3.3343 no 2_556
C62 H16 3.1359 no 1_545
C62 H17 2.9707 no 1_545
C62 H47C 3.2065 no 1_545
C62 H57A 3.5880 no 2_556
C62 H92A 3.4666 no 2_556
C63 H16 3.4319 no 1_545
C63 H17 3.0892 no 1_545
C63 H57A 3.5674 no 2_556
C64 H17 3.3357 no 1_545
C71 H57A 3.4381 no 2_556
C71 H57B 3.2624 no 2_556
C71 H92C 3.2562 no 2_556
C71 H96A 3.5830 no 2_556
C72B H9A 2.9506 no 1_455
C72B H10A 3.4929 no 1_455
C73 H17 3.3321 no 1_545
C73 H18 3.2977 no 1_545
C73 H32B 3.2565 no 2_555
C73 H33B 3.5035 no 2_555
C80 H57A 3.0165 no 2_556
C80 H57C 3.3871 no 2_556
C82 H17 3.3680 no 1_545
C82 H28B 3.1696 no 2_555
C85 H38 3.5387 no 2_566
C87 H96B 3.5095 no 2_656
C90 H56B 3.1818 no 2_566
C90 H56C 3.1643 no 2_566
C91 H58A 3.0275 no 1_655
C91 H58C 3.4977 no 1_655
C92 H47B 3.0519 no 2_566
C92 H61 3.2057 no 2_556
C92 H71B 3.2668 no 2_556
C93 H38 3.5019 no 2_566
C93 H58C 3.4755 no 1_655
C94 H38 3.3791 no 2_566
C94 H58A 3.2079 no 1_655
C94 H96C 3.3401 no 2_656
C96 H54 3.3619 no 2_556
C96 H58A 3.1817 no 2_556
C96 H94A 3.3980 no 2_656
C98 H16 3.5190 no .
C98 H47A 3.4710 no .
C98 H56B 3.1186 no 2_566
C98 H62 2.9173 no 1_565
C98 H90A 3.0456 no .
C99 H16 3.4984 no .
C99 H62 3.2523 no 1_565
C99 H63 3.2546 no 1_565
C99 H90A 3.2867 no .
C100 H39 3.4666 no 2_566
C100 H56B 3.3217 no 2_566
C100 H63 3.1617 no 1_565
C100 H90A 3.5171 no .
C101 H63 3.5060 no 1_565
C102 H39 3.3858 no 2_566
C102 H94C 3.4777 no 2_666
C103 H37 3.5770 no 1_655
C104 H81A 2.9550 no 1_565
C105 H81A 3.1585 no 1_565
C107 H97C 3.5802 no 1_565
C108 H92B 3.3132 no 2_666
C108 H92C 3.5308 no 2_666
C108 H94A 3.4643 no 2_666
C108 H97A 3.5756 no 1_565
C109 H32A 3.3424 no 2_655
C109 H33C 3.4890 no 2_655
C109 H69 3.5165 no 1_655
C109 H81C 3.5054 no .
C110 H28C 3.2001 no 1_655
C110 H69 3.5935 no 1_655
C110 H78 3.5436 no 2_655
C111 H10B 3.5586 no .
C111 H29C 3.5698 no 1_655
C113 H33A 3.4354 no .
C72A H9A 3.2033 no 1_455
C72A H10A 3.2778 no 1_455
H3 H49B 3.3081 no 1_655
H9A C49 3.5613 no 1_655
H9A C72B 2.9506 no 1_655
H9A C72A 3.2033 no 1_655
H9A H49A 3.2426 no 1_655
H9A H49B 3.2757 no 1_655
H9A H49C 3.5960 no 1_655
H9B C49 3.0792 no 1_655
H9B H49A 3.1196 no 1_655
H9B H49B 2.4163 no 1_655
H9B H49C 3.2575 no 1_655
H9C C49 3.3970 no 1_655
H9C H49A 3.0091 no 1_655
H9C H49B 2.9341 no 1_655
H10A C72B 3.4929 no 1_655
H10A C72A 3.2778 no 1_655
H10B C111 3.5586 no .
H16 C62 3.1359 no 1_565
H16 C63 3.4319 no 1_565
H16 C98 3.5190 no .
H16 C99 3.4984 no .
H16 H62 2.8886 no 1_565
H16 H63 3.3797 no 1_565
H17 C59 3.4530 no 1_565
H17 C60 3.3007 no 1_565
H17 C61 3.0584 no 1_565
H17 C62 2.9707 no 1_565
H17 C63 3.0892 no 1_565
H17 C64 3.3357 no 1_565
H17 C73 3.3321 no 1_565
H17 C82 3.3680 no 1_565
H17 H61 3.4874 no 1_565
H17 H62 3.3756 no 1_565
H17 H63 3.5287 no 1_565
H17 H73B 3.3267 no 1_565
H17 H73C 2.5296 no 1_565
H17 H82A 3.4571 no 1_565
H17 H82C 2.5059 no 1_565
H18 C22 3.5581 no 2_565
H18 C23 3.0740 no 2_565
H18 C24 3.4745 no 2_565
H18 C73 3.2977 no 1_565
H18 H23 2.9796 no 2_565
H18 H28B 3.1223 no 2_565
H18 H29A 3.2893 no 2_565
H18 H32B 3.3762 no 2_565
H18 H33B 2.8628 no 2_565
H18 H73A 3.5913 no 1_565
H18 H73B 2.8844 no 1_565
H18 H73C 2.9433 no 1_565
H18 H82C 3.3924 no 1_565
H19 C20 3.4022 no 2_565
H19 C21 3.0090 no 2_565
H19 C22 3.0592 no 2_565
H19 C23 3.1342 no 2_565
H19 C24 3.2157 no 2_565
H19 C25 3.0946 no 2_565
H19 C26 3.0053 no 2_565
H19 H20 2.4740 no 2_565
H19 H25 3.5942 no 2_565
H19 H29A 3.1892 no 2_565
H19 H33B 3.5949 no 2_565
H20 C19 3.0268 no 2_565
H20 C20 2.9559 no 2_565
H20 H19 2.4740 no 2_565
H20 H20 2.3340 no 2_565
H23 H18 2.9796 no 2_565
H25 H19 3.5942 no 2_565
H28B C82 3.1696 no 2_555
H28B H18 3.1223 no 2_565
H28B H82A 2.8892 no 2_555
H28B H82B 2.7524 no 2_555
H28B H82C 3.3815 no 2_555
H28C C110 3.2001 no 1_455
H28C H32A 3.3657 no 2_555
H28C H82A 3.3328 no 2_555
H28C H82B 3.2727 no 2_555
H29A C18 3.2090 no 2_565
H29A C19 3.1307 no 2_565
H29A H18 3.2893 no 2_565
H29A H19 3.1892 no 2_565
H29A H82A 3.3007 no 2_555
H29C C13B 3.3474 no 2_565
H29C C13A 3.5285 no 2_565
H29C C111 3.5698 no 1_455
H32A C109 3.3424 no 2_655
H32A H28C 3.3657 no 2_555
H32B C73 3.2565 no 2_555
H32B H18 3.3762 no 2_565
H32B H73A 2.7604 no 2_555
H32B H73B 2.9022 no 2_555
H33A C48 3.4781 no 2_565
H33A C113 3.4354 no .
H33A H48A 3.1133 no 2_565
H33A H48C 2.9768 no 2_565
H33B C18 3.4452 no 2_565
H33B C73 3.5035 no 2_555
H33B H18 2.8628 no 2_565
H33B H19 3.5949 no 2_565
H33B H48C 3.1550 no 2_565
H33B H73B 2.6065 no 2_555
H33C C109 3.4890 no 2_655
H33C H73B 3.4889 no 2_555
H37 C103 3.5770 no 1_455
H37 H94B 3.1270 no 2_566
H38 C85 3.5387 no 2_566
H38 C93 3.5019 no 2_566
H38 C94 3.3791 no 2_566
H38 H85 2.6458 no 2_566
H38 H90B 3.0393 no 2_566
H38 H93A 2.6848 no 2_566
H38 H93C 3.3331 no 1_455
H38 H94B 2.5109 no 2_566
H39 C100 3.4666 no 2_566
H39 C102 3.3858 no 2_566
H39 H90B 3.2042 no 2_566
H39 H93C 3.4393 no 1_455
H39 H94C 3.0654 no 1_455
H47A C98 3.4710 no .
H47A H62 3.3968 no 1_565
H47A H92A 3.3836 no 2_566
H47A H92B 3.4182 no 2_566
H47B C92 3.0519 no 2_566
H47B H61 3.1942 no 1_565
H47B H62 3.5957 no 1_565
H47B H92A 2.9498 no 2_566
H47B H92B 2.3698 no 2_566
H47B H92C 3.4726 no 2_566
H47C C61 3.2282 no 1_565
H47C C62 3.2065 no 1_565
H47C H61 2.7837 no 1_565
H47C H62 2.7682 no 1_565
H47C H92A 3.5351 no 2_566
H47C H92B 3.5145 no 2_566
H48A H33A 3.1133 no 2_565
H48B C13A 3.5535 no 2_565
H48C C33 3.5156 no 2_565
H48C H33A 2.9768 no 2_565
H48C H33B 3.1550 no 2_565
H49A C9 3.3078 no 1_455
H49A H9A 3.2426 no 1_455
H49A H9B 3.1196 no 1_455
H49A H9C 3.0091 no 1_455
H49B C9 3.0208 no 1_455
H49B H3 3.3081 no 1_455
H49B H9A 3.2757 no 1_455
H49B H9B 2.4163 no 1_455
H49B H9C 2.9341 no 1_455
H49B H93B 3.5305 no 1_455
H49C H9A 3.5960 no 1_455
H49C H9B 3.2575 no 1_455
H49C H93B 3.1939 no 1_455
H49C H93C 3.1128 no 1_455
H54 C96 3.3619 no 2_556
H54 H96A 2.7229 no 2_556
H54 H96C 3.1789 no 2_556
H56A H90C 3.2844 no 2_566
H56B C90 3.1818 no 2_566
H56B C98 3.1186 no 2_566
H56B C100 3.3217 no 2_566
H56B H90A 3.3137 no 2_566
H56B H90B 3.1988 no 2_566
H56B H90C 2.5591 no 2_566
H56C C90 3.1643 no 2_566
H56C H90B 2.8974 no 2_566
H56C H90C 2.5779 no 2_566
H57A S3 3.5108 no 2_556
H57A C62 3.5880 no 2_556
H57A C63 3.5674 no 2_556
H57A C71 3.4381 no 2_556
H57A C80 3.0165 no 2_556
H57A H71A 2.7534 no 2_556
H57A H71B 3.2562 no 2_556
H57A H80A 3.0734 no 2_556
H57A H80B 3.4297 no 2_556
H57A H80C 2.2198 no 2_556
H57B S3 3.5938 no 2_556
H57B C57 3.4145 no 2_556
H57B C71 3.2624 no 2_556
H57B H57B 3.2025 no 2_556
H57B H57C 2.8068 no 2_556
H57B H71A 2.7122 no 2_556
H57B H71B 3.1280 no 2_556
H57B H71C 3.4589 no 2_556
H57C S3 3.1185 no 2_556
H57C S7 3.3090 no 2_556
H57C C57 3.4263 no 2_556
H57C C80 3.3871 no 2_556
H57C H57B 2.8068 no 2_556
H57C H57C 3.2274 no 2_556
H57C H71A 3.4144 no 2_556
H57C H80A 3.0096 no 2_556
H57C H80C 2.9584 no 2_556
H58A C91 3.0275 no 1_455
H58A C94 3.2079 no 1_455
H58A C96 3.1817 no 2_556
H58A H91 2.2175 no 1_455
H58A H93C 3.3731 no 1_455
H58A H94A 3.2358 no 1_455
H58A H94C 2.8496 no 1_455
H58A H96A 2.9094 no 2_556
H58A H96B 3.4423 no 2_556
H58A H96C 2.7227 no 2_556
H58B H91 3.3793 no 1_455
H58B H96A 3.4613 no 2_556
H58C C91 3.4977 no 1_455
H58C C93 3.4755 no 1_455
H58C H91 2.8262 no 1_455
H58C H93C 2.8936 no 1_455
H58C H94C 3.3763 no 1_455
H61 C47 3.4234 no 1_545
H61 C92 3.2057 no 2_556
H61 H17 3.4874 no 1_545
H61 H47B 3.1942 no 1_545
H61 H47C 2.7837 no 1_545
H61 H92A 3.0906 no 2_556
H61 H92B 3.2772 no 2_556
H61 H92C 2.7366 no 2_556
H62 C47 3.4161 no 1_545
H62 C98 2.9173 no 1_545
H62 C99 3.2523 no 1_545
H62 H16 2.8886 no 1_545
H62 H17 3.3756 no 1_545
H62 H47A 3.3968 no 1_545
H62 H47B 3.5957 no 1_545
H62 H47C 2.7682 no 1_545
H62 H92A 2.9089 no 2_556
H62 H92C 3.5946 no 2_556
H63 C99 3.2546 no 1_545
H63 C100 3.1617 no 1_545
H63 C101 3.5060 no 1_545
H63 H16 3.3797 no 1_545
H63 H17 3.5287 no 1_545
H67 H96A 3.5468 no 2_556
H69 C109 3.5165 no 1_455
H69 C110 3.5935 no 1_455
H71A C57 3.1099 no 2_556
H71A H57A 2.7534 no 2_556
H71A H57B 2.7122 no 2_556
H71A H57C 3.4144 no 2_556
H71B S7 3.5210 no 2_556
H71B C92 3.2668 no 2_556
H71B H57A 3.2562 no 2_556
H71B H57B 3.1280 no 2_556
H71B H92C 2.3191 no 2_556
H71C S7 3.4987 no 2_556
H71C H57B 3.4589 no 2_556
H71C H92C 3.5348 no 2_556
H71C H96A 2.6601 no 2_556
H73A C32 3.5974 no 2_555
H73A H18 3.5913 no 1_545
H73A H32B 2.7604 no 2_555
H73B C18 3.5022 no 1_545
H73B C33 3.4190 no 2_555
H73B H17 3.3267 no 1_545
H73B H18 2.8844 no 1_545
H73B H32B 2.9022 no 2_555
H73B H33B 2.6065 no 2_555
H73B H33C 3.4889 no 2_555
H73C C17 3.2337 no 1_545
H73C C18 3.4355 no 1_545
H73C H17 2.5296 no 1_545
H73C H18 2.9433 no 1_545
H78 C110 3.5436 no 2_655
H80A C57 3.4111 no 2_556
H80A H57A 3.0734 no 2_556
H80A H57C 3.0096 no 2_556
H80B H57A 3.4297 no 2_556
H80C C53 3.3162 no 2_556
H80C C57 2.8929 no 2_556
H80C H57A 2.2198 no 2_556
H80C H57C 2.9584 no 2_556
H81A C104 2.9550 no 1_545
H81A C105 3.1585 no 1_545
H81C C109 3.5054 no .
H82A C14B 3.3335 no 1_545
H82A C14A 3.0333 no 1_545
H82A C28 3.5369 no 2_555
H82A H17 3.4571 no 1_545
H82A H28B 2.8892 no 2_555
H82A H28C 3.3328 no 2_555
H82A H29A 3.3007 no 2_555
H82B C28 3.4272 no 2_555
H82B H28B 2.7524 no 2_555
H82B H28C 3.2727 no 2_555
H82C C17 3.1150 no 1_545
H82C C18 3.5860 no 1_545
H82C H17 2.5059 no 1_545
H82C H18 3.3924 no 1_545
H82C H28B 3.3815 no 2_555
H85 C38 3.2338 no 2_566
H85 H38 2.6458 no 2_566
H87 H96B 2.9079 no 2_656
H90A C98 3.0456 no .
H90A C99 3.2867 no .
H90A C100 3.5171 no .
H90A H56B 3.3137 no 2_566
H90B C38 3.0967 no 2_566
H90B C39 3.2053 no 2_566
H90B C56 3.4942 no 2_566
H90B H38 3.0393 no 2_566
H90B H39 3.2042 no 2_566
H90B H56B 3.1988 no 2_566
H90B H56C 2.8974 no 2_566
H90C C56 2.9460 no 2_566
H90C H56A 3.2844 no 2_566
H90C H56B 2.5591 no 2_566
H90C H56C 2.5779 no 2_566
H91 C58 2.9150 no 1_655
H91 H58A 2.2175 no 1_655
H91 H58B 3.3793 no 1_655
H91 H58C 2.8262 no 1_655
H91 H96B 3.4707 no 2_656
H91 H96C 3.2508 no 2_656
H92A C47 3.4687 no 2_566
H92A C61 3.5617 no 2_556
H92A C62 3.4666 no 2_556
H92A H47A 3.3836 no 2_566
H92A H47B 2.9498 no 2_566
H92A H47C 3.5351 no 2_566
H92A H61 3.0906 no 2_556
H92A H62 2.9089 no 2_556
H92B C47 3.2184 no 2_566
H92B C108 3.3132 no 2_666
H92B H47A 3.4182 no 2_566
H92B H47B 2.3698 no 2_566
H92B H47C 3.5145 no 2_566
H92B H61 3.2772 no 2_556
H92C C61 3.3343 no 2_556
H92C C71 3.2562 no 2_556
H92C C108 3.5308 no 2_666
H92C H47B 3.4726 no 2_566
H92C H61 2.7366 no 2_556
H92C H62 3.5946 no 2_556
H92C H71B 2.3191 no 2_556
H92C H71C 3.5348 no 2_556
H93A C38 3.5682 no 2_566
H93A H38 2.6848 no 2_566
H93B H49B 3.5305 no 1_655
H93B H49C 3.1939 no 1_655
H93C C37 3.5294 no 1_655
H93C C38 3.1234 no 1_655
H93C C39 3.1851 no 1_655
H93C C58 3.5672 no 1_655
H93C H38 3.3331 no 1_655
H93C H39 3.4393 no 1_655
H93C H49C 3.1128 no 1_655
H93C H58A 3.3731 no 1_655
H93C H58C 2.8936 no 1_655
H94A C96 3.3980 no 2_656
H94A C108 3.4643 no 2_666
H94A H58A 3.2358 no 1_655
H94A H96B 3.3764 no 2_656
H94A H96C 2.6005 no 2_656
H94A H97C 3.4718 no 2_656
H94B C37 3.5837 no 2_566
H94B C38 3.2817 no 2_566
H94B H37 3.1270 no 2_566
H94B H38 2.5109 no 2_566
H94C C39 3.4567 no 1_655
H94C C58 3.4631 no 1_655
H94C C102 3.4777 no 2_666
H94C H39 3.0654 no 1_655
H94C H58A 2.8496 no 1_655
H94C H58C 3.3763 no 1_655
H94C H96C 3.4356 no 2_656
H96A C54 3.5371 no 2_556
H96A C58 3.5435 no 2_556
H96A C71 3.5830 no 2_556
H96A H54 2.7229 no 2_556
H96A H58A 2.9094 no 2_556
H96A H58B 3.4613 no 2_556
H96A H67 3.5468 no 2_556
H96A H71C 2.6601 no 2_556
H96B C87 3.5095 no 2_656
H96B H58A 3.4423 no 2_556
H96B H87 2.9079 no 2_656
H96B H91 3.4707 no 2_656
H96B H94A 3.3764 no 2_656
H96B H96B 3.1187 no 2_656
H96B H97A 3.4893 no 2_656
H96C C58 3.5837 no 2_556
H96C C94 3.3401 no 2_656
H96C H54 3.1789 no 2_556
H96C H58A 2.7227 no 2_556
H96C H91 3.2508 no 2_656
H96C H94A 2.6005 no 2_656
H96C H94C 3.4356 no 2_656
H97A C108 3.5756 no 1_545
H97A H96B 3.4893 no 2_656
H97C C107 3.5802 no 1_545
H97C H94A 3.4718 no 2_656

loop_
_geom_torsion_atom_site_label_1
_geom_torsion_atom_site_label_2
_geom_torsion_atom_site_label_3
_geom_torsion_atom_site_label_4
_geom_torsion
_geom_torsion_publ_flag
Fe2 Fe1 Fe3 Fe2 -0.000(12) no
Fe2 Fe1 Fe3 V1 70.266(18) no
Fe2 Fe1 Fe3 S2 135.31(3) no
Fe2 Fe1 Fe3 S3 -63.462(18) no
Fe2 Fe1 Fe3 S4 35.575(19) no
Fe2 Fe1 Fe3 S7 -144.72(5) no
Fe3 Fe1 Fe2 Fe3 -0.000(14) no
Fe3 Fe1 Fe2 V1 -70.16(2) no
Fe3 Fe1 Fe2 S1 -134.35(3) no
Fe3 Fe1 Fe2 S3 64.45(2) no
Fe3 Fe1 Fe2 S4 -35.302(19) no
Fe3 Fe1 Fe2 S6 166.15(4) no
Fe2 Fe1 V1 Fe2 -0.000(15) no
Fe2 Fe1 V1 Fe3 -71.188(18) no
Fe2 Fe1 V1 S1 63.208(18) no
Fe2 Fe1 V1 S2 -136.32(3) no
Fe2 Fe1 V1 S4 -35.82(3) no
Fe2 Fe1 V1 O1 146.71(7) no
V1 Fe1 Fe2 Fe3 70.16(3) no
V1 Fe1 Fe2 V1 -0.000(18) no
V1 Fe1 Fe2 S1 -64.19(2) no
V1 Fe1 Fe2 S3 134.62(3) no
V1 Fe1 Fe2 S4 34.86(3) no
V1 Fe1 Fe2 S6 -123.69(4) no
Fe2 Fe1 S1 Fe2 -0.000(14) no
Fe2 Fe1 S1 V1 -78.04(3) no
S1 Fe1 Fe2 Fe3 134.35(4) no
S1 Fe1 Fe2 V1 64.19(4) no
S1 Fe1 Fe2 S1 0.00(4) no
S1 Fe1 Fe2 S3 -161.19(4) no
S1 Fe1 Fe2 S4 99.05(4) no
S1 Fe1 Fe2 S6 -59.50(5) no
Fe2 Fe1 S2 Fe3 -38.70(3) no
Fe2 Fe1 S2 V1 37.63(3) no
S2 Fe1 Fe2 Fe3 35.46(3) no
S2 Fe1 Fe2 V1 -34.70(3) no
S2 Fe1 Fe2 S1 -98.89(3) no
S2 Fe1 Fe2 S3 99.91(3) no
S2 Fe1 Fe2 S4 0.16(4) no
S2 Fe1 Fe2 S6 -158.39(4) no
Fe2 Fe1 S3 Fe2 -0.000(15) no
Fe2 Fe1 S3 Fe3 78.13(3) no
S3 Fe1 Fe2 Fe3 -64.45(4) no
S3 Fe1 Fe2 V1 -134.62(4) no
S3 Fe1 Fe2 S1 161.19(4) no
S3 Fe1 Fe2 S3 -0.00(4) no
S3 Fe1 Fe2 S4 -99.75(4) no
S3 Fe1 Fe2 S6 101.69(5) no
Fe2 Fe1 S5 Fe4 -80.50(6) no
Fe2 Fe1 S5 C35 158.86(5) no
S5 Fe1 Fe2 Fe3 -179.98(5) no
S5 Fe1 Fe2 V1 109.85(5) no
S5 Fe1 Fe2 S1 45.66(4) no
S5 Fe1 Fe2 S3 -115.53(5) no
S5 Fe1 Fe2 S4 144.72(4) no
S5 Fe1 Fe2 S6 -13.84(6) no
Fe3 Fe1 V1 Fe2 71.188(19) no
Fe3 Fe1 V1 Fe3 -0.000(13) no
Fe3 Fe1 V1 S1 134.40(3) no
Fe3 Fe1 V1 S2 -65.13(2) no
Fe3 Fe1 V1 S4 35.37(3) no
Fe3 Fe1 V1 O1 -142.10(7) no
V1 Fe1 Fe3 Fe2 -70.27(3) no
V1 Fe1 Fe3 V1 0.000(18) no
V1 Fe1 Fe3 S2 65.04(3) no
V1 Fe1 Fe3 S3 -133.73(3) no
V1 Fe1 Fe3 S4 -34.69(3) no
V1 Fe1 Fe3 S7 145.01(6) no
Fe3 Fe1 S1 Fe2 39.18(3) no
Fe3 Fe1 S1 V1 -38.86(3) no
S1 Fe1 Fe3 Fe2 -34.98(3) no
S1 Fe1 Fe3 V1 35.29(3) no
S1 Fe1 Fe3 S2 100.33(4) no
S1 Fe1 Fe3 S3 -98.44(4) no
S1 Fe1 Fe3 S4 0.60(4) no
S1 Fe1 Fe3 S7 -179.70(5) no
Fe3 Fe1 S2 Fe3 0.000(12) no
Fe3 Fe1 S2 V1 76.33(3) no
S2 Fe1 Fe3 Fe2 -135.31(4) no
S2 Fe1 Fe3 V1 -65.04(3) no
S2 Fe1 Fe3 S2 0.00(3) no
S2 Fe1 Fe3 S3 161.23(4) no
S2 Fe1 Fe3 S4 -99.74(4) no
S2 Fe1 Fe3 S7 79.97(6) no
Fe3 Fe1 S3 Fe2 -78.13(3) no
Fe3 Fe1 S3 Fe3 -0.000(15) no
S3 Fe1 Fe3 Fe2 63.46(3) no
S3 Fe1 Fe3 V1 133.73(4) no
S3 Fe1 Fe3 S2 -161.23(4) no
S3 Fe1 Fe3 S3 -0.00(3) no
S3 Fe1 Fe3 S4 99.04(4) no
S3 Fe1 Fe3 S7 -81.26(6) no
V1 Fe1 S1 Fe2 78.04(3) no
V1 Fe1 S1 V1 0.000(17) no
S1 Fe1 V1 Fe2 -63.21(4) no
S1 Fe1 V1 Fe3 -134.40(4) no
S1 Fe1 V1 S1 0.00(3) no
S1 Fe1 V1 S2 160.47(4) no
S1 Fe1 V1 S4 -99.03(4) no
S1 Fe1 V1 O1 83.50(7) no
V1 Fe1 S2 Fe3 -76.33(3) no
V1 Fe1 S2 V1 0.000(17) no
S2 Fe1 V1 Fe2 136.32(4) no
S2 Fe1 V1 Fe3 65.13(4) no
S2 Fe1 V1 S1 -160.47(4) no
S2 Fe1 V1 S2 -0.00(3) no
S2 Fe1 V1 S4 100.50(4) no
S2 Fe1 V1 O1 -76.97(7) no
V1 Fe1 S3 Fe2 -38.73(3) no
V1 Fe1 S3 Fe3 39.40(3) no
S3 Fe1 V1 Fe2 35.11(3) no
S3 Fe1 V1 Fe3 -36.08(3) no
S3 Fe1 V1 S1 98.32(4) no
S3 Fe1 V1 S2 -101.20(4) no
S3 Fe1 V1 S4 -0.71(4) no
S3 Fe1 V1 O1 -178.18(6) no
V1 Fe1 S5 Fe4 -4.03(6) no
V1 Fe1 S5 C35 -124.66(6) no
S5 Fe1 V1 Fe2 -120.57(4) no
S5 Fe1 V1 Fe3 168.24(4) no
S5 Fe1 V1 S1 -57.36(4) no
S5 Fe1 V1 S2 103.11(5) no
S5 Fe1 V1 S4 -156.39(4) no
S5 Fe1 V1 O1 26.14(8) no
S1 Fe1 S2 Fe3 -92.26(4) no
S1 Fe1 S2 V1 -15.93(4) no
S2 Fe1 S1 Fe2 94.19(4) no
S2 Fe1 S1 V1 16.15(4) no
S1 Fe1 S3 Fe2 15.12(4) no
S1 Fe1 S3 Fe3 93.25(4) no
S3 Fe1 S1 Fe2 -15.24(4) no
S3 Fe1 S1 V1 -93.28(4) no
S1 Fe1 S5 Fe4 -46.13(5) no
S1 Fe1 S5 C35 -166.76(6) no
S5 Fe1 S1 Fe2 -146.77(4) no
S5 Fe1 S1 V1 135.19(4) no
S2 Fe1 S3 Fe2 -93.73(4) no
S2 Fe1 S3 Fe3 -15.60(4) no
S3 Fe1 S2 Fe3 15.50(4) no
S3 Fe1 S2 V1 91.83(4) no
S2 Fe1 S5 Fe4 59.30(5) no
S2 Fe1 S5 C35 -61.34(7) no
S5 Fe1 S2 Fe3 171.65(4) no
S5 Fe1 S2 V1 -112.02(4) no
S3 Fe1 S5 Fe4 -151.71(5) no
S3 Fe1 S5 C35 87.66(8) no
S5 Fe1 S3 Fe2 114.23(5) no
S5 Fe1 S3 Fe3 -167.64(5) no
Fe1 Fe2 Fe3 Fe1 -0.000(12) no
Fe1 Fe2 Fe3 V1 -69.362(18) no
Fe1 Fe2 Fe3 S2 -35.058(19) no
Fe1 Fe2 Fe3 S3 64.312(19) no
Fe1 Fe2 Fe3 S4 -134.41(3) no
Fe1 Fe2 Fe3 S7 145.44(6) no
Fe1 Fe2 V1 Fe1 0.000(16) no
Fe1 Fe2 V1 Fe3 70.389(18) no
Fe1 Fe2 V1 S1 -65.94(2) no
Fe1 Fe2 V1 S2 35.20(2) no
Fe1 Fe2 V1 S4 135.17(3) no
Fe1 Fe2 V1 O1 -143.45(7) no
Fe1 Fe2 S1 Fe1 0.000(14) no
Fe1 Fe2 S1 V1 75.22(3) no
Fe1 Fe2 S3 Fe1 -0.000(14) no
Fe1 Fe2 S3 Fe3 -76.50(3) no
Fe1 Fe2 S4 Fe3 38.32(3) no
Fe1 Fe2 S4 V1 -37.44(3) no
Fe1 Fe2 S6 C59 -116.47(5) no
Fe3 Fe2 V1 Fe1 -70.39(2) no
Fe3 Fe2 V1 Fe3 -0.000(15) no
Fe3 Fe2 V1 S1 -136.33(3) no
Fe3 Fe2 V1 S2 -35.19(3) no
Fe3 Fe2 V1 S4 64.78(2) no
Fe3 Fe2 V1 O1 146.17(7) no
V1 Fe2 Fe3 Fe1 69.36(2) no
V1 Fe2 Fe3 V1 -0.000(15) no
V1 Fe2 Fe3 S2 34.30(2) no
V1 Fe2 Fe3 S3 133.67(3) no
V1 Fe2 Fe3 S4 -65.05(2) no
V1 Fe2 Fe3 S7 -145.20(6) no
Fe3 Fe2 S1 Fe1 -38.41(3) no
Fe3 Fe2 S1 V1 36.81(3) no
S1 Fe2 Fe3 Fe1 35.65(3) no
S1 Fe2 Fe3 V1 -33.71(3) no
S1 Fe2 Fe3 S2 0.60(4) no
S1 Fe2 Fe3 S3 99.97(3) no
S1 Fe2 Fe3 S4 -98.75(3) no
S1 Fe2 Fe3 S7 -178.91(5) no
Fe3 Fe2 S3 Fe1 76.50(3) no
Fe3 Fe2 S3 Fe3 0.000(13) no
S3 Fe2 Fe3 Fe1 -64.31(4) no
S3 Fe2 Fe3 V1 -133.67(4) no
S3 Fe2 Fe3 S2 -99.37(4) no
S3 Fe2 Fe3 S3 0.00(3) no
S3 Fe2 Fe3 S4 161.28(4) no
S3 Fe2 Fe3 S7 81.13(6) no
Fe3 Fe2 S4 Fe3 0.000(13) no
Fe3 Fe2 S4 V1 -75.76(3) no
S4 Fe2 Fe3 Fe1 134.41(4) no
S4 Fe2 Fe3 V1 65.05(4) no
S4 Fe2 Fe3 S2 99.35(4) no
S4 Fe2 Fe3 S3 -161.28(4) no
S4 Fe2 Fe3 S4 -0.00(3) no
S4 Fe2 Fe3 S7 -80.15(6) no
V1 Fe2 S1 Fe1 -75.22(3) no
V1 Fe2 S1 V1 -0.000(18) no
S1 Fe2 V1 Fe1 65.94(4) no
S1 Fe2 V1 Fe3 136.33(4) no
S1 Fe2 V1 S1 0.00(3) no
S1 Fe2 V1 S2 101.14(4) no
S1 Fe2 V1 S4 -158.89(4) no
S1 Fe2 V1 O1 -77.50(7) no
V1 Fe2 S3 Fe1 37.77(3) no
V1 Fe2 S3 Fe3 -38.73(3) no
S3 Fe2 V1 Fe1 -34.85(3) no
S3 Fe2 V1 Fe3 35.54(3) no
S3 Fe2 V1 S1 -100.79(4) no
S3 Fe2 V1 S2 0.35(4) no
S3 Fe2 V1 S4 100.32(4) no
S3 Fe2 V1 O1 -178.29(6) no
V1 Fe2 S4 Fe3 75.76(3) no
V1 Fe2 S4 V1 0.000(18) no
S4 Fe2 V1 Fe1 -135.17(4) no
S4 Fe2 V1 Fe3 -64.78(3) no
S4 Fe2 V1 S1 158.89(4) no
S4 Fe2 V1 S2 -99.97(4) no
S4 Fe2 V1 S4 -0.00(3) no
S4 Fe2 V1 O1 81.39(7) no
V1 Fe2 S6 C59 158.50(4) no
S6 Fe2 V1 Fe1 121.25(6) no
S6 Fe2 V1 Fe3 -168.36(6) no
S6 Fe2 V1 S1 55.31(6) no
S6 Fe2 V1 S2 156.45(5) no
S6 Fe2 V1 S4 -103.58(6) no
S6 Fe2 V1 O1 -22.20(9) no
S1 Fe2 S3 Fe1 -15.46(4) no
S1 Fe2 S3 Fe3 -91.96(4) no
S3 Fe2 S1 Fe1 15.27(4) no
S3 Fe2 S1 V1 90.49(4) no
S1 Fe2 S4 Fe3 92.77(4) no
S1 Fe2 S4 V1 17.01(4) no
S4 Fe2 S1 Fe1 -92.40(4) no
S4 Fe2 S1 V1 -17.18(4) no
S1 Fe2 S6 C59 -160.59(6) no
S6 Fe2 S1 Fe1 140.76(4) no
S6 Fe2 S1 V1 -144.02(4) no
S3 Fe2 S4 Fe3 -15.20(4) no
S3 Fe2 S4 V1 -90.96(4) no
S4 Fe2 S3 Fe1 91.76(4) no
S4 Fe2 S3 Fe3 15.27(4) no
S3 Fe2 S6 C59 -49.76(8) no
S6 Fe2 S3 Fe1 -122.34(5) no
S6 Fe2 S3 Fe3 161.17(4) no
S4 Fe2 S6 C59 89.24(7) no
S6 Fe2 S4 Fe3 -160.41(4) no
S6 Fe2 S4 V1 123.83(5) no
Fe1 Fe3 V1 Fe1 0.000(13) no
Fe1 Fe3 V1 Fe2 -71.83(2) no
Fe1 Fe3 V1 S1 -37.09(2) no
Fe1 Fe3 V1 S2 64.694(18) no
Fe1 Fe3 V1 S4 -136.04(3) no
Fe1 Fe3 V1 O1 140.37(6) no
Fe1 Fe3 S2 Fe1 0.000(12) no
Fe1 Fe3 S2 V1 -76.16(3) no
Fe1 Fe3 S3 Fe1 0.000(12) no
Fe1 Fe3 S3 Fe2 78.42(3) no
Fe1 Fe3 S4 Fe2 -39.43(3) no
Fe1 Fe3 S4 V1 37.43(3) no
Fe1 Fe3 S7 C83 -117.72(7) no
Fe2 Fe3 V1 Fe1 71.83(2) no
Fe2 Fe3 V1 Fe2 -0.000(11) no
Fe2 Fe3 V1 S1 34.74(2) no
Fe2 Fe3 V1 S2 136.52(3) no
Fe2 Fe3 V1 S4 -64.22(2) no
Fe2 Fe3 V1 O1 -147.80(6) no
Fe2 Fe3 S2 Fe1 38.78(3) no
Fe2 Fe3 S2 V1 -37.38(4) no
Fe2 Fe3 S3 Fe1 -78.42(3) no
Fe2 Fe3 S3 Fe2 0.000(12) no
Fe2 Fe3 S4 Fe2 -0.000(13) no
Fe2 Fe3 S4 V1 76.86(3) no
Fe2 Fe3 S7 C83 121.48(7) no
V1 Fe3 S2 Fe1 76.16(4) no
V1 Fe3 S2 V1 0.000(19) no
S2 Fe3 V1 Fe1 -64.69(4) no
S2 Fe3 V1 Fe2 -136.52(5) no
S2 Fe3 V1 S1 -101.79(5) no
S2 Fe3 V1 S2 0.00(4) no
S2 Fe3 V1 S4 159.26(5) no
S2 Fe3 V1 O1 75.67(7) no
V1 Fe3 S3 Fe1 -39.05(3) no
V1 Fe3 S3 Fe2 39.37(3) no
S3 Fe3 V1 Fe1 36.05(3) no
S3 Fe3 V1 Fe2 -35.78(3) no
S3 Fe3 V1 S1 -1.05(4) no
S3 Fe3 V1 S2 100.74(4) no
S3 Fe3 V1 S4 -100.00(4) no
S3 Fe3 V1 O1 176.41(6) no
V1 Fe3 S4 Fe2 -76.86(3) no
V1 Fe3 S4 V1 -0.000(19) no
S4 Fe3 V1 Fe1 136.04(5) no
S4 Fe3 V1 Fe2 64.22(4) no
S4 Fe3 V1 S1 98.95(5) no
S4 Fe3 V1 S2 -159.26(5) no
S4 Fe3 V1 S4 0.00(4) no
S4 Fe3 V1 O1 -83.59(7) no
V1 Fe3 S7 C83 1.94(10) no
S7 Fe3 V1 Fe1 -144.36(7) no
S7 Fe3 V1 Fe2 143.81(7) no
S7 Fe3 V1 S1 178.54(6) no
S7 Fe3 V1 S2 -79.67(7) no
S7 Fe3 V1 S4 79.59(7) no
S7 Fe3 V1 O1 -3.99(10) no
S2 Fe3 S3 Fe1 15.41(4) no
S2 Fe3 S3 Fe2 93.84(4) no
S3 Fe3 S2 Fe1 -15.46(4) no
S3 Fe3 S2 V1 -91.63(4) no
S2 Fe3 S4 Fe2 -93.91(5) no
S2 Fe3 S4 V1 -17.05(5) no
S4 Fe3 S2 Fe1 93.27(4) no
S4 Fe3 S2 V1 17.11(5) no
S2 Fe3 S7 C83 -57.98(7) no
S7 Fe3 S2 Fe1 -141.54(5) no
S7 Fe3 S2 V1 142.30(5) no
S3 Fe3 S4 Fe2 15.26(4) no
S3 Fe3 S4 V1 92.12(4) no
S4 Fe3 S3 Fe1 -93.74(4) no
S4 Fe3 S3 Fe2 -15.31(4) no
S3 Fe3 S7 C83 -178.50(5) no
S7 Fe3 S3 Fe1 141.20(4) no
S7 Fe3 S3 Fe2 -140.38(4) no
S4 Fe3 S7 C83 61.96(7) no
S7 Fe3 S4 Fe2 140.76(5) no
S7 Fe3 S4 V1 -142.39(5) no
S5 Fe4 O2 C21 -80.1(3) no
O2 Fe4 S5 Fe1 93.38(11) no
O2 Fe4 S5 C35 -136.10(11) no
S5 Fe4 O3 P1 142.61(12) no
O3 Fe4 S5 Fe1 -26.83(10) no
O3 Fe4 S5 C35 103.69(10) no
O2 Fe4 O3 P1 7.68(17) no
O3 Fe4 O2 C21 48.4(3) no
Fe1 V1 S1 Fe1 0.000(13) no
Fe1 V1 S1 Fe2 -78.45(3) no
Fe1 V1 S2 Fe1 -0.000(13) no
Fe1 V1 S2 Fe3 77.41(3) no
Fe1 V1 S4 Fe2 39.70(3) no
Fe1 V1 S4 Fe3 -38.57(4) no
Fe2 V1 S1 Fe1 78.45(3) no
Fe2 V1 S1 Fe2 0.000(12) no
Fe2 V1 S2 Fe1 -38.88(3) no
Fe2 V1 S2 Fe3 38.53(4) no
Fe2 V1 S4 Fe2 -0.000(12) no
Fe2 V1 S4 Fe3 -78.27(3) no
Fe3 V1 S1 Fe1 39.91(3) no
Fe3 V1 S1 Fe2 -38.54(3) no
Fe3 V1 S2 Fe1 -77.41(4) no
Fe3 V1 S2 Fe3 -0.000(18) no
Fe3 V1 S4 Fe2 78.27(3) no
Fe3 V1 S4 Fe3 -0.000(19) no
S1 V1 S2 Fe1 16.71(4) no
S1 V1 S2 Fe3 94.11(5) no
S2 V1 S1 Fe1 -16.45(4) no
S2 V1 S1 Fe2 -94.90(4) no
S1 V1 S4 Fe2 -17.42(4) no
S1 V1 S4 Fe3 -95.68(4) no
S4 V1 S1 Fe1 95.97(4) no
S4 V1 S1 Fe2 17.52(4) no
O1 V1 S1 Fe1 -138.46(9) no
O1 V1 S1 Fe2 143.09(9) no
S2 V1 S4 Fe2 95.70(5) no
S2 V1 S4 Fe3 17.44(5) no
S4 V1 S2 Fe1 -94.82(5) no
S4 V1 S2 Fe3 -17.41(5) no
O1 V1 S2 Fe1 140.30(10) no
O1 V1 S2 Fe3 -142.29(10) no
O1 V1 S4 Fe2 -142.01(11) no
O1 V1 S4 Fe3 139.72(11) no
Fe1 S5 C35 C36 152.5(2) no
Fe1 S5 C35 C40 -31.6(4) no
Fe4 S5 C35 C36 32.5(3) no
Fe4 S5 C35 C40 -151.7(3) no
Fe2 S6 C59 C60 101.3(3) no
Fe2 S6 C59 C64 -82.5(3) no
Fe3 S7 C83 C84 86.6(3) no
Fe3 S7 C83 C88 -97.9(3) no
O3 P1 C6 C1 51.9(4) no
O3 P1 C6 C5 -126.9(3) no
C6 P1 O3 Fe4 -168.15(16) no
O3 P1 C15 C16 49.2(3) no
O3 P1 C15 C20 -130.2(3) no
C15 P1 O3 Fe4 76.8(2) no
O3 P1 C26 C21 47.1(3) no
O3 P1 C26 C25 -122.3(3) no
C26 P1 O3 Fe4 -45.9(2) no
C6 P1 C15 C16 -70.3(3) no
C6 P1 C15 C20 110.3(3) no
C15 P1 C6 C1 168.8(3) no
C15 P1 C6 C5 -10.0(3) no
C6 P1 C26 C21 171.0(3) no
C6 P1 C26 C25 1.5(4) no
C26 P1 C6 C1 -71.4(3) no
C26 P1 C6 C5 109.8(3) no
C15 P1 C26 C21 -73.4(3) no
C15 P1 C26 C25 117.1(3) no
C26 P1 C15 C16 171.5(3) no
C26 P1 C15 C20 -7.9(4) no
Fe4 O2 C21 C22 119.9(3) no
Fe4 O2 C21 C26 -58.9(4) no
O1 C1 C2 C3 178.2(3) no
O1 C1 C2 C7 -3.4(6) no
O1 C1 C6 P1 4.2(5) no
O1 C1 C6 C5 -177.0(3) no
C2 C1 C6 P1 -176.6(3) no
C2 C1 C6 C5 2.2(6) no
C6 C1 C2 C3 -0.9(6) no
C6 C1 C2 C7 177.4(4) no
C1 C2 C3 C4 -1.2(6) no
C1 C2 C7 C8 -59.1(6) no
C1 C2 C7 C9 -176.9(4) no
C1 C2 C7 C10 63.5(5) no
C3 C2 C7 C8 119.2(4) no
C3 C2 C7 C9 1.4(6) no
C3 C2 C7 C10 -118.2(4) no
C7 C2 C3 C4 -179.6(4) no
C2 C3 C4 C5 2.1(7) no
C2 C3 C4 C11 -178.0(4) no
C3 C4 C5 C6 -0.7(7) no
C3 C4 C11 C12B 14.4(7) no
C3 C4 C11 C12A -10.6(7) no
C3 C4 C11 C13B 133.6(5) no
C3 C4 C11 C13A 113.2(5) no
C3 C4 C11 C14B -103.8(5) no
C3 C4 C11 C14A -129.0(5) no
C5 C4 C11 C12B -165.7(4) no
C5 C4 C11 C12A 169.3(4) no
C5 C4 C11 C13B -46.5(6) no
C5 C4 C11 C13A -66.8(5) no
C5 C4 C11 C14B 76.2(5) no
C5 C4 C11 C14A 51.0(7) no
C11 C4 C5 C6 179.3(4) no
C4 C5 C6 P1 177.5(4) no
C4 C5 C6 C1 -1.3(6) no
C4 C11 C12B C12A -91.5(12) no
C4 C11 C12A C12B 97.4(10) no
C4 C11 C13B C13A -63(3) no
C4 C11 C13B C14A 112.4(6) no
C4 C11 C13A C13B 124.7(10) no
C4 C11 C14B C14A -118.0(12) no
C4 C11 C14A C13B -117.4(6) no
C4 C11 C14A C14B 69.0(11) no
C12B C11 C12A C12B 0.0(12) no
C12A C11 C12B C12A 0.0(10) no
C12B C11 C13B C13A 60(3) no
C12B C11 C13B C14A -124.8(7) no
C13B C11 C12B C12A 142.1(14) no
C12B C11 C13A C13B -122.8(12) no
C13A C11 C12B C12A 161.3(12) no
C12B C11 C14B C14A 124.3(13) no
C14B C11 C12B C12A 19.4(14) no
C12B C11 C14A C13B 105.1(9) no
C12B C11 C14A C14B -68.5(13) no
C14A C11 C12B C12A 46.1(15) no
C12A C11 C13B C13A 77(3) no
C12A C11 C13B C14A -108.1(9) no
C13B C11 C12A C12B -44.6(16) no
C12A C11 C13A C13B -114.7(11) no
C13A C11 C12A C12B -20.6(12) no
C12A C11 C14B C14A 132.0(13) no
C14B C11 C12A C12B -162.0(11) no
C12A C11 C14A C13B 122.6(7) no
C12A C11 C14A C14B -51.0(11) no
C14A C11 C12A C12B -141.6(10) no
C13B C11 C13A C13B 0(3) no
C13A C11 C13B C13A 0.0(11) no
C13A C11 C13B C14A 175(3) no
C13B C11 C14B C14A 6.9(17) no
C14B C11 C13B C13A -178.2(19) no
C14B C11 C13B C14A -3.1(8) no
C13B C11 C14A C13B 0.0(9) no
C13B C11 C14A C14B -173.6(13) no
C14A C11 C13B C13A -175(3) no
C14A C11 C13B C14A 0.0(5) no
C13A C11 C14B C14A 6.0(19) no
C14B C11 C13A C13B 2.3(17) no
C13A C11 C14A C13B -2.0(5) no
C13A C11 C14A C14B -175.6(9) no
C14A C11 C13A C13B 5.2(12) no
C14B C11 C14A C13B 173.6(16) no
C14B C11 C14A C14B 0.0(13) no
C14A C11 C14B C14A 0.0(10) no
C11 C12B C12A C11 -0.0(3) no
C11 C13B C13A C11 -0.0(3) no
C11 C13B C14A C11 0.0(4) no
C11 C13B C14A C14B 11(2) no
C13A C13B C14A C11 13(7) no
C13A C13B C14A C14B 24(8) no
C14A C13B C13A C11 -11(6) no
C11 C14B C14A C11 -0.0(3) no
C11 C14B C14A C13B -7.4(19) no
P1 C15 C16 C17 179.7(3) no
P1 C15 C20 C19 179.0(3) no
C16 C15 C20 C19 -0.4(6) no
C20 C15 C16 C17 -0.9(6) no
C15 C16 C17 C18 0.6(6) no
C16 C17 C18 C19 1.0(7) no
C17 C18 C19 C20 -2.3(7) no
C18 C19 C20 C15 2.0(8) no
O2 C21 C22 C23 -176.0(3) no
O2 C21 C22 C27 2.0(6) no
O2 C21 C26 P1 8.0(5) no
O2 C21 C26 C25 177.3(3) no
C22 C21 C26 P1 -170.8(3) no
C22 C21 C26 C25 -1.4(6) no
C26 C21 C22 C23 2.7(5) no
C26 C21 C22 C27 -179.3(3) no
C21 C22 C23 C24 -0.9(6) no
C21 C22 C27 C28 179.7(4) no
C21 C22 C27 C29 59.0(5) no
C21 C22 C27 C30 -61.1(5) no
C23 C22 C27 C28 -2.4(6) no
C23 C22 C27 C29 -123.1(4) no
C23 C22 C27 C30 116.8(4) no
C27 C22 C23 C24 -178.8(4) no
C22 C23 C24 C25 -2.4(6) no
C22 C23 C24 C31 177.2(4) no
C23 C24 C25 C26 3.7(6) no
C23 C24 C31 C32 -9.7(6) no
C23 C24 C31 C33 110.9(5) no
C23 C24 C31 C34 -128.4(4) no
C25 C24 C31 C32 169.9(4) no
C25 C24 C31 C33 -69.5(5) no
C25 C24 C31 C34 51.2(5) no
C31 C24 C25 C26 -175.9(3) no
C24 C25 C26 P1 167.1(3) no
C24 C25 C26 C21 -1.9(6) no
S5 C35 C36 C37 173.8(3) no
S5 C35 C36 C41 -4.9(6) no
S5 C35 C40 C39 -173.8(3) no
S5 C35 C40 C50 8.3(6) no
C36 C35 C40 C39 1.8(7) no
C36 C35 C40 C50 -176.1(4) no
C40 C35 C36 C37 -2.1(7) no
C40 C35 C36 C41 179.2(4) no
C35 C36 C37 C38 0.8(7) no
C35 C36 C41 C42 -97.1(5) no
C35 C36 C41 C46 89.7(5) no
C37 C36 C41 C42 84.2(5) no
C37 C36 C41 C46 -89.1(5) no
C41 C36 C37 C38 179.6(4) no
C36 C37 C38 C39 0.7(7) no
C37 C38 C39 C40 -1.0(8) no
C38 C39 C40 C35 -0.3(7) no
C38 C39 C40 C50 177.7(4) no
C35 C40 C50 C51 100.4(5) no
C35 C40 C50 C55 -87.1(5) no
C39 C40 C50 C51 -77.5(5) no
C39 C40 C50 C55 95.1(5) no
C36 C41 C42 C43 -173.5(3) no
C36 C41 C42 C47 0.8(5) no
C36 C41 C46 C45 173.6(3) no
C36 C41 C46 C49 -6.2(6) no
C42 C41 C46 C45 0.3(6) no
C42 C41 C46 C49 -179.6(3) no
C46 C41 C42 C43 -0.2(6) no
C46 C41 C42 C47 174.1(3) no
C41 C42 C43 C44 -0.6(6) no
C47 C42 C43 C44 -174.8(4) no
C42 C43 C44 C45 1.2(6) no
C42 C43 C44 C48 -179.0(4) no
C43 C44 C45 C46 -1.0(7) no
C48 C44 C45 C46 179.1(4) no
C44 C45 C46 C41 0.3(7) no
C44 C45 C46 C49 -179.8(4) no
C40 C50 C51 C52 172.2(3) no
C40 C50 C51 C56 -6.3(6) no
C40 C50 C55 C54 -170.5(3) no
C40 C50 C55 C58 11.2(5) no
C51 C50 C55 C54 1.9(6) no
C51 C50 C55 C58 -176.3(3) no
C55 C50 C51 C52 -0.4(6) no
C55 C50 C51 C56 -178.9(3) no
C50 C51 C52 C53 -1.6(6) no
C56 C51 C52 C53 176.9(4) no
C51 C52 C53 C54 2.1(6) no
C51 C52 C53 C57 179.4(4) no
C52 C53 C54 C55 -0.6(6) no
C57 C53 C54 C55 -177.8(4) no
C53 C54 C55 C50 -1.3(6) no
C53 C54 C55 C58 176.9(4) no
S6 C59 C60 C61 179.1(3) no
S6 C59 C60 C65 -1.6(6) no
S6 C59 C64 C63 -178.7(3) no
S6 C59 C64 C74 1.0(6) no
C60 C59 C64 C63 -2.4(6) no
C60 C59 C64 C74 177.3(4) no
C64 C59 C60 C61 2.8(6) no
C64 C59 C60 C65 -177.9(4) no
C59 C60 C61 C62 -1.0(6) no
C59 C60 C65 C66 -109.2(5) no
C59 C60 C65 C70 74.3(6) no
C61 C60 C65 C66 70.0(6) no
C61 C60 C65 C70 -106.4(5) no
C65 C60 C61 C62 179.7(4) no
C60 C61 C62 C63 -1.3(7) no
C61 C62 C63 C64 1.7(7) no
C62 C63 C64 C59 0.1(7) no
C62 C63 C64 C74 -179.6(4) no
C59 C64 C74 C75 105.8(5) no
C59 C64 C74 C79 -74.2(5) no
C63 C64 C74 C75 -74.5(5) no
C63 C64 C74 C79 105.5(5) no
C60 C65 C66 C67 -177.7(4) no
C60 C65 C66 C71 1.4(7) no
C60 C65 C70 C69 177.6(4) no
C60 C65 C70 C73 -1.1(7) no
C66 C65 C70 C69 1.1(7) no
C66 C65 C70 C73 -177.5(4) no
C70 C65 C66 C67 -1.3(7) no
C70 C65 C66 C71 177.8(4) no
C65 C66 C67 C68 0.1(8) no
C71 C66 C67 C68 -179.0(5) no
C66 C67 C68 C69 1.1(9) no
C66 C67 C68 C72B -173.7(5) no
C66 C67 C68 C72A 160.0(5) no
C67 C68 C69 C70 -1.3(9) no
C67 C68 C72B C72A -112.4(10) no
C67 C68 C72A C72B 82(3) no
C69 C68 C72B C72A 73.1(12) no
C72B C68 C69 C70 173.4(7) no
C69 C68 C72A C72B -118.5(19) no
C72A C68 C69 C70 -162.6(12) no
C72B C68 C72A C72B -0.0(10) no
C72A C68 C72B C72A -0(3) no
C68 C69 C70 C65 0.2(9) no
C68 C69 C70 C73 178.8(5) no
C68 C72B C72A C68 0.0(3) no
C64 C74 C75 C76 -178.0(4) no
C64 C74 C75 C80 0.2(6) no
C64 C74 C79 C78 177.4(4) no
C64 C74 C79 C82 -2.7(6) no
C75 C74 C79 C78 -2.7(6) no
C75 C74 C79 C82 177.3(4) no
C79 C74 C75 C76 2.0(6) no
C79 C74 C75 C80 -179.7(4) no
C74 C75 C76 C77 1.1(7) no
C80 C75 C76 C77 -177.1(4) no
C75 C76 C77 C78 -3.5(8) no
C75 C76 C77 C81 174.5(4) no
C76 C77 C78 C79 2.8(8) no
C81 C77 C78 C79 -175.2(5) no
C77 C78 C79 C74 0.3(7) no
C77 C78 C79 C82 -179.7(4) no
S7 C83 C84 C85 175.5(3) no
S7 C83 C84 C89 -3.6(6) no
S7 C83 C88 C87 -175.6(3) no
S7 C83 C88 C95 1.8(6) no
C84 C83 C88 C87 -0.1(6) no
C84 C83 C88 C95 177.2(4) no
C88 C83 C84 C85 0.1(6) no
C88 C83 C84 C89 -179.0(4) no
C83 C84 C85 C86 -0.1(7) no
C83 C84 C89 C90 -140.9(4) no
C83 C84 C89 C92 93.0(5) no
C85 C84 C89 C90 40.0(6) no
C85 C84 C89 C92 -86.1(5) no
C89 C84 C85 C86 179.1(4) no
C84 C85 C86 C87 0.1(7) no
C84 C85 C86 C91 -179.7(4) no
C85 C86 C87 C88 -0.1(7) no
C85 C86 C91 C93 -57.7(6) no
C85 C86 C91 C94 66.1(6) no
C87 C86 C91 C93 122.5(5) no
C87 C86 C91 C94 -113.7(5) no
C91 C86 C87 C88 179.7(4) no
C86 C87 C88 C83 0.1(7) no
C86 C87 C88 C95 -177.3(4) no
C83 C88 C95 C96 -87.7(5) no
C83 C88 C95 C97 147.6(4) no
C87 C88 C95 C96 89.6(5) no
C87 C88 C95 C97 -35.1(6) no
C98 C99 C100 C101 176.4(13) no
C99 C100 C101 C102 -177.6(9) no
C100 C101 C102 C103 -174.3(11) no
C104 C105 C106 C107 -52(3) no
C105 C106 C107 C108 175.3(17) no
C109 C110 C111 C112 -41(3) no
C110 C111 C112 C113 167.5(16) no
